data_1571322
loop_
_publ_author_name
'Jori, Nadir'
'Moreno, Juan J.'
'Shivaraam, R. A. Keerthi'
'Rajeshkumar, Thayalan'
'Scopelliti, Rosario'
'Maron, Laurent'
'Campos, Jes&#xfa;s'
'Mazzanti, Marinella'

_publ_section_title
;
 Iron promoted end-on dinitrogen-bridging in heterobimetallic complexes of
 uranium and lanthanides.
;
_journal_issue 18
_journal_name_full 'Chemical science'
_journal_page_first 6842
_journal_page_last 6852
_journal_paper_doi 10.1039/d4sc01050g
_journal_volume 15
_journal_year 2024
_chemical_formula_moiety 'C38 H102 Ce Fe N5 P4 Si6'
_chemical_formula_sum 'C38 H102 Ce Fe N5 P4 Si6'
_chemical_formula_weight 1117.63
_space_group_crystal_system triclinic
_space_group_IT_number 2
_space_group_name_Hall '-P 1'
_space_group_name_H-M_alt 'P -1'
_atom_sites_solution_hydrogens geom
_atom_sites_solution_primary dual
_atom_sites_solution_secondary dfimap
_audit_creation_date 2023-12-19
_audit_creation_method
;
Olex2 1.5
(compiled 2023.08.24 svn.re1ec1418 for OlexSys, GUI svn.r6817)
;
_audit_update_record
;
2024-02-01 deposited with the CCDC.	2024-04-02 downloaded from the CCDC.
;
_cell_angle_alpha 78.622(2)
_cell_angle_beta 89.5036(15)
_cell_angle_gamma 89.1024(16)
_cell_formula_units_Z 4
_cell_length_a 11.56977(16)
_cell_length_b 19.2708(5)
_cell_length_c 27.3324(7)
_cell_measurement_reflns_used 20716
_cell_measurement_temperature 140.00(10)
_cell_measurement_theta_max 75.8860
_cell_measurement_theta_min 10.7730
_cell_volume 5973.4(2)
_computing_cell_refinement 'CrysAlisPro 1.171.43.100a (Rigaku OD, 2023)'
_computing_data_collection 'CrysAlisPro system (CCD 43.101a 64-bit (release 13-12-2023))'
_computing_data_reduction 'CrysAlisPro 1.171.43.100a (Rigaku OD, 2023)'
_computing_molecular_graphics 'Olex2 1.5 (Dolomanov et al., 2009)'
_computing_publication_material 'Olex2 1.5 (Dolomanov et al., 2009)'
_computing_structure_refinement 'SHELXL 2019/3 (Sheldrick, 2015)'
_computing_structure_solution 'SHELXT (Sheldick, 2015)'
_diffrn_ambient_environment N~2~
_diffrn_ambient_temperature 140.00(10)
_diffrn_detector 'CCD plate'
_diffrn_detector_area_resol_mean 5.2817
_diffrn_detector_type AtlasS2
_diffrn_measured_fraction_theta_full 0.999
_diffrn_measured_fraction_theta_max 0.981
_diffrn_measurement_details
;
List of Runs (angles in degrees, time in seconds):

  # Type    Start    End  Width  t~exp~   \w     \q     \k     \f   Frames
#--------------------------------------------------------------------------
  1  \w   -114.00 -16.00   1.00    4.00    --  -40.91 -38.00-150.00   98
  2  \w   -112.00 -14.00   1.00    4.00    --  -40.91 -57.00 120.00   98
  3  \w   -100.00 -20.00   1.00    4.00    --  -40.91 -38.00 -60.00   80
  4  \w    -53.00  -7.00   1.00    4.00    --  -40.91 125.00   0.00   46
  5  \w     32.00  81.00   1.00    4.00    --   40.91-125.00 120.00   49
  6  \w     50.00  95.00   1.00    4.00    --   40.91-125.00 -60.00   45
  7  \w      2.00  36.00   1.00    4.00    --   40.91 -77.00-180.00   34
  8  \w     40.00 104.00   1.00   16.00    --  112.00-111.00  60.00   64
  9  \w    133.00 177.00   1.00   16.00    --  112.00  77.00 -60.00   44
 10  \w     68.00 108.00   1.00   16.00    --  112.00 -15.00 -30.00   40
 11  \w     41.00 109.00   1.00   16.00    --  112.00-111.00-150.00   68
 12  \w     37.00 139.00   1.00   16.00    --  112.00 -30.00 150.00  102
 13  \w     61.00 109.00   1.00   16.00    --  112.00-111.00  90.00   48
 14  \w    105.00 135.00   1.00   16.00    --  112.00  77.00 -90.00   30
 15  \w     60.00  87.00   1.00   16.00    --  112.00-111.00 -90.00   27
 16  \w    123.00 173.00   1.00   16.00    --  112.00  77.00-120.00   50
 17  \w     63.00 109.00   1.00   16.00    --  112.00-111.00-180.00   46
 18  \w    125.00 178.00   1.00   16.00    --  112.00  77.00-180.00   53
 19  \w     81.00 109.00   1.00   16.00    --  112.00-111.00 -60.00   28
 20  \w    142.00 168.00   1.00   16.00    --  112.00  77.00 -30.00   26
 21  \w     43.00  79.00   1.00   16.00    --  112.00-111.00  30.00   36
 22  \w     83.00 109.00   1.00   16.00    --  112.00-111.00  30.00   26
 23  \w     61.00 109.00   1.00   16.00    --  112.00-111.00 -30.00   48
 24  \w     64.00  90.00   1.00   16.00    --  112.00-111.00   0.00   26
 25  \w     40.00  70.00   1.00   16.00    --  112.00 -94.00  90.00   30
 26  \w     74.00 105.00   1.00   16.00    --  112.00 -94.00  90.00   31
 27  \w     60.00 100.00   1.00   16.00    --  112.00  15.00  30.00   40
 28  \w    119.00 178.00   1.00   16.00    --  112.00  15.00  30.00   59
 29  \w     56.00 108.00   1.00   16.00    --  112.00-111.00-120.00   52
 30  \w     90.00 116.00   1.00   16.00    --  112.00  61.00 150.00   26
 31  \w    129.00 173.00   1.00   16.00    --  112.00  61.00 150.00   44
 32  \w    139.00 166.00   1.00   16.00    --  112.00  77.00 -90.00   27
 33  \w     51.00 109.00   1.00   16.00    --  112.00-111.00 150.00   58
 34  \w    103.00 133.00   1.00   16.00    --  112.00  77.00 -30.00   30
 35  \w    125.00 161.00   1.00   16.00    --  112.00 -15.00 -30.00   36
 36  \w     44.00  81.00   1.00   16.00    --  112.00 -45.00 -90.00   37
 37  \w     86.00 111.00   1.00   16.00    --  112.00 -45.00 -90.00   25
 38  \w     49.00 125.00   1.00   16.00    --  112.00 -61.00-120.00   76
 39  \w     37.00  68.00   1.00   16.00    --  112.00 -77.00  90.00   31
;
_diffrn_measurement_device 'four-circle diffractometer'
_diffrn_measurement_device_type 'SuperNova, Dual, Cu at home/near, AtlasS2'
_diffrn_measurement_method '\w scans'
_diffrn_orient_matrix_type 'CrysAlisPro convention (1999,Acta A55,543-557)'
_diffrn_orient_matrix_UB_11 0.0387772000
_diffrn_orient_matrix_UB_12 -0.0483829000
_diffrn_orient_matrix_UB_13 0.0490700000
_diffrn_orient_matrix_UB_21 0.0007121000
_diffrn_orient_matrix_UB_22 -0.0641694000
_diffrn_orient_matrix_UB_23 -0.0258612000
_diffrn_orient_matrix_UB_31 0.1274000000
_diffrn_orient_matrix_UB_32 0.0138715000
_diffrn_orient_matrix_UB_33 -0.0151328000
_diffrn_radiation_monochromator mirror
_diffrn_radiation_probe x-ray
_diffrn_radiation_type 'Cu K\a'
_diffrn_radiation_wavelength 1.54184
_diffrn_reflns_av_unetI/netI 0.0472
_diffrn_reflns_Laue_measured_fraction_full 0.999
_diffrn_reflns_Laue_measured_fraction_max 0.981
_diffrn_reflns_limit_h_max 14
_diffrn_reflns_limit_h_min -9
_diffrn_reflns_limit_k_max 23
_diffrn_reflns_limit_k_min -23
_diffrn_reflns_limit_l_max 34
_diffrn_reflns_limit_l_min -34
_diffrn_reflns_number 28872
_diffrn_reflns_point_group_measured_fraction_full 0.999
_diffrn_reflns_point_group_measured_fraction_max 0.981
_diffrn_reflns_theta_full 67.684
_diffrn_reflns_theta_max 76.089
_diffrn_reflns_theta_min 3.117
_diffrn_source 'micro-focus sealed X-ray tube'
_diffrn_source_type 'SuperNova (Cu) X-ray Source'
_exptl_absorpt_coefficient_mu 10.137
_exptl_absorpt_correction_T_max 0.810
_exptl_absorpt_correction_T_min 0.136
_exptl_absorpt_correction_type gaussian
_exptl_absorpt_process_details
;
CrysAlisPro 1.171.43.100a (Rigaku Oxford Diffraction, 2023)
Numerical absorption correction based on gaussian integration over
a multifaceted crystal model
Empirical absorption correction using spherical harmonics,
implemented in SCALE3 ABSPACK scaling algorithm.
;
_exptl_crystal_colour 'clear dark orange'
_exptl_crystal_density_diffrn 1.243
_exptl_crystal_description prism
_exptl_crystal_F_000 2372
_exptl_crystal_size_max 0.524
_exptl_crystal_size_mid 0.106
_exptl_crystal_size_min 0.099
_refine_diff_density_max 2.604
_refine_diff_density_min -1.990
_refine_diff_density_rms 0.168
_refine_ls_extinction_method none
_refine_ls_goodness_of_fit_ref 1.040
_refine_ls_hydrogen_treatment constr
_refine_ls_matrix_type full
_refine_ls_number_parameters 1044
_refine_ls_number_reflns 28872
_refine_ls_number_restraints 0
_refine_ls_restrained_S_all 1.040
_refine_ls_R_factor_all 0.0721
_refine_ls_R_factor_gt 0.0645
_refine_ls_shift/su_max 0.001
_refine_ls_shift/su_mean 0.000
_refine_ls_structure_factor_coef Fsqd
_refine_ls_weighting_details 'w=1/[\s^2^(Fo^2^)+(0.1408P)^2^+1.5294P] where P=(Fo^2^+2Fc^2^)/3'
_refine_ls_weighting_scheme calc
_refine_ls_wR_factor_gt 0.1805
_refine_ls_wR_factor_ref 0.1889
_reflns_Friedel_coverage 0.000
_reflns_number_gt 24544
_reflns_number_total 28872
_reflns_threshold_expression 'I > 2\s(I)'
_twin_special_details
;
Component 2 rotated by -179.9469\% 
around [1.00 0.03 0.02] (reciprocal) or [1.00 -0.00 0.00] (direct)
;
_cod_data_source_file d4sc01050g2.cif
_cod_data_source_block nj1192-hex
_cod_depositor_comments 'Adding full bibliography for 1571317--1571325.cif.'
_cod_database_code 1571322
_shelx_shelxl_version_number 2019/3
_chemical_oxdiff_formula 'C38 H102 N5 P4 Si6 Fe1 Ce1'
_shelx_space_group_comment
;
The symmetry employed for this shelxl refinement is uniquely defined
by the following loop, which should always be used as a source of
symmetry information in preference to the above space-group names.
They are only intended as comments.
;
_shelx_estimated_absorpt_t_max 0.434
_shelx_estimated_absorpt_t_min 0.076
_olex2_refinement_description
;
1. Twinned data refinement
 Scales: 0.6806(10)
 0.3194(10)
2. Fixed Uiso
 At 1.2 times of:
  All C(H,H) groups
 At 1.5 times of:
  All C(H,H,H) groups
3.a Secondary CH2 refined with riding coordinates:
 C20(H20A,H20B), C21(H21A,H21B), C23(H23A,H23B), C24(H24A,H24B), C25(H25A,
 H25B), C27(H27A,H27B), C29(H29A,H29B), C31(H31A,H31B), C33(H33A,H33B),
 C34(H34A,H34B), C35(H35A,H35B), C37(H37A,H37B), C57(H57A,H57B), C59(H59A,H59B),
  C61(H61A,H61B), C62(H62A,H62B), C63(H63A,H63B), C65(H65A,H65B), C67(H67A,
 H67B), C69(H69A,H69B), C71(H71A,H71B), C72(H72A,H72B), C73(H73A,H73B),
 C75(H75A,H75B)
3.b Idealised Me refined as rotating group:
 C1(H1A,H1B,H1C), C2(H2A,H2B,H2C), C3(H3A,H3B,H3C), C4(H4A,H4B,H4C), C5(H5A,
 H5B,H5C), C6(H6A,H6B,H6C), C7(H7A,H7B,H7C), C8(H8A,H8B,H8C), C9(H9A,H9B,H9C),
 C10(H10A,H10B,H10C), C11(H11A,H11B,H11C), C12(H12A,H12B,H12C), C13(H13A,H13B,
 H13C), C14(H14A,H14B,H14C), C15(H15A,H15B,H15C), C16(H16A,H16B,H16C), C17(H17A,
 H17B,H17C), C18(H18A,H18B,H18C), C19(H19A,H19B,H19C), C22(H22A,H22B,H22C),
 C26(H26A,H26B,H26C), C28(H28A,H28B,H28C), C30(H30A,H30B,H30C), C32(H32A,H32B,
 H32C), C36(H36A,H36B,H36C), C38(H38A,H38B,H38C), C39(H39A,H39B,H39C), C40(H40A,
 H40B,H40C), C41(H41A,H41B,H41C), C42(H42A,H42B,H42C), C43(H43A,H43B,H43C),
 C44(H44A,H44B,H44C), C45(H45A,H45B,H45C), C46(H46A,H46B,H46C), C47(H47A,H47B,
 H47C), C48(H48A,H48B,H48C), C49(H49A,H49B,H49C), C50(H50A,H50B,H50C), C51(H51A,
 H51B,H51C), C52(H52A,H52B,H52C), C53(H53A,H53B,H53C), C54(H54A,H54B,H54C),
 C55(H55A,H55B,H55C), C56(H56A,H56B,H56C), C58(H58A,H58B,H58C), C60(H60A,H60B,
 H60C), C64(H64A,H64B,H64C), C66(H66A,H66B,H66C), C68(H68A,H68B,H68C), C70(H70A,
 H70B,H70C), C74(H74A,H74B,H74C), C76(H76A,H76B,H76C)
;
_olex2_submission_special_instructions 'No special instructions were received'
_oxdiff_exptl_absorpt_empirical_details
;
Empirical correction (ABSPACK) includes:
- Absorption correction using spherical harmonics
- Frame scaling
- Detector area scaling
- B-factor correction
;
_oxdiff_exptl_absorpt_empirical_full_max 9.467
_oxdiff_exptl_absorpt_empirical_full_min 0.331
_oxdiff_twin_integration_method simultaneous
_oxdiff_twin_items 2

loop_
_space_group_symop_operation_xyz
'x, y, z'
'-x, -y, -z'

loop_
_atom_site_label
_atom_site_type_symbol
_atom_site_fract_x
_atom_site_fract_y
_atom_site_fract_z
_atom_site_U_iso_or_equiv
_atom_site_adp_type
_atom_site_occupancy
_atom_site_site_symmetry_order
_atom_site_calc_flag
_atom_site_refinement_flags_posn
_atom_site_refinement_flags_adp
_atom_site_refinement_flags_occupancy
_atom_site_disorder_assembly
_atom_site_disorder_group
Ce1 Ce 0.80930(3) 0.25699(2) 0.58871(2) 0.02169(9) Uani 1 1 d . . . . .
Fe1 Fe 0.75973(8) 0.22656(5) 0.39681(4) 0.0210(2) Uani 1 1 d . . . . .
P1 P 0.56830(14) 0.21373(10) 0.40541(8) 0.0311(4) Uani 1 1 d . . . . .
P2 P 0.75076(14) 0.12418(9) 0.37170(7) 0.0261(3) Uani 1 1 d . . . . .
P3 P 0.94984(13) 0.23800(9) 0.38358(6) 0.0223(3) Uani 1 1 d . . . . .
P4 P 0.74542(14) 0.32127(8) 0.33686(6) 0.0244(3) Uani 1 1 d . . . . .
Si1 Si 0.62286(19) 0.39945(12) 0.57925(9) 0.0374(4) Uani 1 1 d . . . . .
Si2 Si 0.76159(19) 0.38380(13) 0.67262(9) 0.0403(5) Uani 1 1 d . . . . .
Si3 Si 0.61767(16) 0.14669(11) 0.67557(9) 0.0338(4) Uani 1 1 d . . . . .
Si4 Si 0.77831(16) 0.07244(10) 0.61752(8) 0.0287(4) Uani 1 1 d . . . . .
Si5 Si 1.10124(15) 0.21863(10) 0.63696(8) 0.0278(4) Uani 1 1 d . . . . .
Si6 Si 1.06261(16) 0.34482(10) 0.55642(7) 0.0280(4) Uani 1 1 d . . . . .
N1 N 0.7857(5) 0.2388(4) 0.4990(2) 0.0316(13) Uani 1 1 d . . . . .
N2 N 0.7761(5) 0.2331(3) 0.4589(2) 0.0252(11) Uani 1 1 d . . . . .
N5 N 0.7283(5) 0.3565(3) 0.6180(3) 0.0315(13) Uani 1 1 d . . . . .
N6 N 0.7233(4) 0.1503(3) 0.6304(2) 0.0247(11) Uani 1 1 d . . . . .
N7 N 1.0099(4) 0.2719(3) 0.59505(19) 0.0198(10) Uani 1 1 d . . . . .
C1 C 0.5802(9) 0.3404(6) 0.5359(4) 0.055(3) Uani 1 1 d . . . . .
H1A H 0.646493 0.332987 0.514846 0.083 Uiso 1 1 calc R U . . .
H1B H 0.516467 0.362578 0.514780 0.083 Uiso 1 1 calc R U . . .
H1C H 0.555459 0.294739 0.555364 0.083 Uiso 1 1 calc R U . . .
C2 C 0.6699(12) 0.4845(6) 0.5388(4) 0.065(3) Uani 1 1 d . . . . .
H2A H 0.714768 0.474202 0.510415 0.098 Uiso 1 1 calc R U . . .
H2B H 0.717763 0.510462 0.558253 0.098 Uiso 1 1 calc R U . . .
H2C H 0.601651 0.513234 0.526486 0.098 Uiso 1 1 calc R U . . .
C3 C 0.4857(8) 0.4216(6) 0.6102(4) 0.051(2) Uani 1 1 d . . . . .
H3A H 0.501913 0.455702 0.631484 0.077 Uiso 1 1 calc R U . . .
H3B H 0.454252 0.378420 0.630701 0.077 Uiso 1 1 calc R U . . .
H3C H 0.429368 0.442265 0.584723 0.077 Uiso 1 1 calc R U . . .
C4 C 0.7919(13) 0.4828(7) 0.6620(6) 0.078(4) Uani 1 1 d . . . . .
H4A H 0.719725 0.509676 0.653568 0.117 Uiso 1 1 calc R U . . .
H4B H 0.847504 0.495375 0.634586 0.117 Uiso 1 1 calc R U . . .
H4C H 0.823927 0.494269 0.692514 0.117 Uiso 1 1 calc R U . . .
C5 C 0.6456(9) 0.3664(7) 0.7224(4) 0.057(3) Uani 1 1 d . . . . .
H5A H 0.620675 0.317196 0.726589 0.086 Uiso 1 1 calc R U . . .
H5B H 0.579448 0.398288 0.712325 0.086 Uiso 1 1 calc R U . . .
H5C H 0.676383 0.374709 0.753954 0.086 Uiso 1 1 calc R U . . .
C6 C 0.8914(9) 0.3367(7) 0.7018(4) 0.058(3) Uani 1 1 d . . . . .
H6A H 0.957533 0.347283 0.679021 0.087 Uiso 1 1 calc R U . . .
H6B H 0.877951 0.285630 0.708783 0.087 Uiso 1 1 calc R U . . .
H6C H 0.907694 0.352275 0.733038 0.087 Uiso 1 1 calc R U . . .
C7 C 0.5115(7) 0.2205(6) 0.6598(4) 0.052(2) Uani 1 1 d . . . . .
H7A H 0.471168 0.216721 0.629020 0.078 Uiso 1 1 calc R U . . .
H7B H 0.551789 0.265697 0.654849 0.078 Uiso 1 1 calc R U . . .
H7C H 0.455235 0.218072 0.687046 0.078 Uiso 1 1 calc R U . . .
C8 C 0.5267(9) 0.0643(6) 0.6856(5) 0.063(3) Uani 1 1 d . . . . .
H8A H 0.576323 0.022505 0.696444 0.094 Uiso 1 1 calc R U . . .
H8B H 0.488706 0.060834 0.654301 0.094 Uiso 1 1 calc R U . . .
H8C H 0.468052 0.066930 0.711279 0.094 Uiso 1 1 calc R U . . .
C9 C 0.6822(9) 0.1532(5) 0.7373(3) 0.048(2) Uani 1 1 d . . . . .
H9A H 0.717985 0.199594 0.734626 0.072 Uiso 1 1 calc R U . . .
H9B H 0.740864 0.115853 0.746509 0.072 Uiso 1 1 calc R U . . .
H9C H 0.621284 0.147726 0.762828 0.072 Uiso 1 1 calc R U . . .
C10 C 0.8278(8) 0.0062(4) 0.6751(4) 0.046(2) Uani 1 1 d . . . . .
H10A H 0.761635 -0.007333 0.697319 0.068 Uiso 1 1 calc R U . . .
H10B H 0.886679 0.027802 0.692593 0.068 Uiso 1 1 calc R U . . .
H10C H 0.860622 -0.035978 0.664827 0.068 Uiso 1 1 calc R U . . .
C11 C 0.9083(7) 0.0919(5) 0.5754(3) 0.0364(17) Uani 1 1 d . . . . .
H11A H 0.962846 0.120335 0.589989 0.055 Uiso 1 1 calc R U . . .
H11B H 0.883765 0.118105 0.542590 0.055 Uiso 1 1 calc R U . . .
H11C H 0.945906 0.047286 0.571626 0.055 Uiso 1 1 calc R U . . .
C12 C 0.6747(8) 0.0242(5) 0.5834(3) 0.046(2) Uani 1 1 d . . . . .
H12A H 0.652955 0.054807 0.551654 0.068 Uiso 1 1 calc R U . . .
H12B H 0.605407 0.011844 0.603893 0.068 Uiso 1 1 calc R U . . .
H12C H 0.712141 -0.019074 0.576853 0.068 Uiso 1 1 calc R U . . .
C13 C 1.0156(6) 0.1604(4) 0.6873(3) 0.0363(17) Uani 1 1 d . . . . .
H13A H 0.933800 0.162650 0.677980 0.054 Uiso 1 1 calc R U . . .
H13B H 1.024277 0.176654 0.718797 0.054 Uiso 1 1 calc R U . . .
H13C H 1.044063 0.111417 0.691252 0.054 Uiso 1 1 calc R U . . .
C14 C 1.1988(6) 0.2696(5) 0.6700(3) 0.0376(17) Uani 1 1 d . . . . .
H14A H 1.152449 0.299777 0.687834 0.056 Uiso 1 1 calc R U . . .
H14B H 1.249187 0.299138 0.645714 0.056 Uiso 1 1 calc R U . . .
H14C H 1.246076 0.236692 0.693932 0.056 Uiso 1 1 calc R U . . .
C15 C 1.1999(7) 0.1603(4) 0.6077(3) 0.0399(17) Uani 1 1 d . . . . .
H15A H 1.268453 0.186862 0.594256 0.060 Uiso 1 1 calc R U . . .
H15B H 1.159338 0.144435 0.580647 0.060 Uiso 1 1 calc R U . . .
H15C H 1.223419 0.119091 0.632918 0.060 Uiso 1 1 calc R U . . .
C16 C 1.1982(7) 0.3278(5) 0.5227(3) 0.0419(18) Uani 1 1 d . . . . .
H16A H 1.192163 0.282612 0.511544 0.063 Uiso 1 1 calc R U . . .
H16B H 1.264258 0.325654 0.545117 0.063 Uiso 1 1 calc R U . . .
H16C H 1.209119 0.366048 0.493630 0.063 Uiso 1 1 calc R U . . .
C17 C 0.9521(7) 0.3811(4) 0.5078(3) 0.0348(16) Uani 1 1 d . . . . .
H17A H 0.885044 0.399143 0.523820 0.052 Uiso 1 1 calc R U . . .
H17B H 0.927747 0.343417 0.490946 0.052 Uiso 1 1 calc R U . . .
H17C H 0.985942 0.419617 0.483364 0.052 Uiso 1 1 calc R U . . .
C18 C 1.0929(8) 0.4208(4) 0.5877(3) 0.0430(19) Uani 1 1 d . . . . .
H18A H 1.151206 0.406355 0.613661 0.065 Uiso 1 1 calc R U . . .
H18B H 1.021554 0.435110 0.602895 0.065 Uiso 1 1 calc R U . . .
H18C H 1.121677 0.460804 0.562964 0.065 Uiso 1 1 calc R U . . .
C19 C 0.4049(9) 0.1479(7) 0.4803(5) 0.069(4) Uani 1 1 d . . . . .
H19A H 0.386569 0.115921 0.457811 0.103 Uiso 1 1 calc R U . . .
H19B H 0.351252 0.188543 0.474419 0.103 Uiso 1 1 calc R U . . .
H19C H 0.397495 0.122685 0.515005 0.103 Uiso 1 1 calc R U . . .
C20 C 0.5291(7) 0.1740(5) 0.4705(3) 0.0411(18) Uani 1 1 d . . . . .
H20A H 0.582271 0.133426 0.482104 0.049 Uiso 1 1 calc R U . . .
H20B H 0.543232 0.209473 0.491442 0.049 Uiso 1 1 calc R U . . .
C21 C 0.4526(7) 0.2822(5) 0.3857(4) 0.050(2) Uani 1 1 d . . . . .
H21A H 0.471278 0.308598 0.351738 0.060 Uiso 1 1 calc R U . . .
H21B H 0.378528 0.257844 0.383705 0.060 Uiso 1 1 calc R U . . .
C22 C 0.4360(9) 0.3347(7) 0.4198(4) 0.059(3) Uani 1 1 d . . . . .
H22A H 0.377234 0.370122 0.405729 0.088 Uiso 1 1 calc R U . . .
H22B H 0.509219 0.358345 0.422812 0.088 Uiso 1 1 calc R U . . .
H22C H 0.410705 0.309777 0.452788 0.088 Uiso 1 1 calc R U . . .
C23 C 0.5179(6) 0.1484(5) 0.3707(4) 0.0407(19) Uani 1 1 d . . . . .
H23A H 0.439963 0.132026 0.382387 0.049 Uiso 1 1 calc R U . . .
H23B H 0.513761 0.169466 0.334608 0.049 Uiso 1 1 calc R U . . .
C24 C 0.6050(7) 0.0862(4) 0.3797(4) 0.0394(18) Uani 1 1 d . . . . .
H24A H 0.592601 0.054937 0.355574 0.047 Uiso 1 1 calc R U . . .
H24B H 0.595454 0.057905 0.413912 0.047 Uiso 1 1 calc R U . . .
C25 C 0.8351(7) 0.0466(4) 0.4039(3) 0.0375(17) Uani 1 1 d . . . . .
H25A H 0.816917 0.005401 0.388863 0.045 Uiso 1 1 calc R U . . .
H25B H 0.918461 0.056397 0.398427 0.045 Uiso 1 1 calc R U . . .
C26 C 0.8112(8) 0.0278(4) 0.4598(3) 0.0413(18) Uani 1 1 d . . . . .
H26A H 0.732655 0.009537 0.465603 0.062 Uiso 1 1 calc R U . . .
H26B H 0.818561 0.070226 0.474250 0.062 Uiso 1 1 calc R U . . .
H26C H 0.866963 -0.008363 0.475549 0.062 Uiso 1 1 calc R U . . .
C27 C 0.7750(6) 0.1226(4) 0.3045(3) 0.0316(14) Uani 1 1 d . . . . .
H27A H 0.708181 0.146868 0.285709 0.038 Uiso 1 1 calc R U . . .
H27B H 0.843973 0.151318 0.293281 0.038 Uiso 1 1 calc R U . . .
C28 C 0.7916(9) 0.0523(5) 0.2893(3) 0.045(2) Uani 1 1 d . . . . .
H28A H 0.789972 0.059011 0.252780 0.068 Uiso 1 1 calc R U . . .
H28B H 0.729477 0.020500 0.303575 0.068 Uiso 1 1 calc R U . . .
H28C H 0.866365 0.031545 0.301483 0.068 Uiso 1 1 calc R U . . .
C29 C 1.0483(6) 0.2217(4) 0.4373(3) 0.0320(15) Uani 1 1 d . . . . .
H29A H 1.122873 0.244717 0.426781 0.038 Uiso 1 1 calc R U . . .
H29B H 1.015155 0.244669 0.463720 0.038 Uiso 1 1 calc R U . . .
C30 C 1.0720(7) 0.1440(5) 0.4595(3) 0.0390(17) Uani 1 1 d . . . . .
H30A H 1.102018 0.120090 0.433469 0.059 Uiso 1 1 calc R U . . .
H30B H 1.000119 0.121608 0.473230 0.059 Uiso 1 1 calc R U . . .
H30C H 1.129180 0.140251 0.486218 0.059 Uiso 1 1 calc R U . . .
C31 C 1.0287(6) 0.1949(4) 0.3381(3) 0.0295(14) Uani 1 1 d . . . . .
H31A H 1.013552 0.143447 0.346675 0.035 Uiso 1 1 calc R U . . .
H31B H 0.995413 0.212864 0.304652 0.035 Uiso 1 1 calc R U . . .
C32 C 1.1603(6) 0.2047(5) 0.3343(3) 0.0390(17) Uani 1 1 d . . . . .
H32A H 1.189871 0.188005 0.304880 0.058 Uiso 1 1 calc R U . . .
H32B H 1.196998 0.177463 0.364343 0.058 Uiso 1 1 calc R U . . .
H32C H 1.177875 0.254986 0.331185 0.058 Uiso 1 1 calc R U . . .
C33 C 0.9788(6) 0.3310(4) 0.3563(3) 0.0299(14) Uani 1 1 d . . . . .
H33A H 0.971259 0.360405 0.382051 0.036 Uiso 1 1 calc R U . . .
H33B H 1.058080 0.335828 0.342279 0.036 Uiso 1 1 calc R U . . .
C34 C 0.8902(7) 0.3544(4) 0.3152(3) 0.0348(16) Uani 1 1 d . . . . .
H34A H 0.912945 0.335708 0.285225 0.042 Uiso 1 1 calc R U . . .
H34B H 0.887637 0.406686 0.306021 0.042 Uiso 1 1 calc R U . . .
C35 C 0.6739(7) 0.3179(4) 0.2764(3) 0.0382(17) Uani 1 1 d . . . . .
H35A H 0.709978 0.278555 0.262996 0.046 Uiso 1 1 calc R U . . .
H35B H 0.591834 0.305690 0.283583 0.046 Uiso 1 1 calc R U . . .
C36 C 0.6770(9) 0.3840(5) 0.2355(3) 0.044(2) Uani 1 1 d . . . . .
H36A H 0.646746 0.373112 0.204485 0.066 Uiso 1 1 calc R U . . .
H36B H 0.756842 0.400080 0.230067 0.066 Uiso 1 1 calc R U . . .
H36C H 0.629306 0.421387 0.245450 0.066 Uiso 1 1 calc R U . . .
C37 C 0.6796(7) 0.4045(3) 0.3515(3) 0.0317(15) Uani 1 1 d . . . . .
H37A H 0.691078 0.443935 0.322704 0.038 Uiso 1 1 calc R U . . .
H37B H 0.595398 0.398139 0.356881 0.038 Uiso 1 1 calc R U . . .
C38 C 0.7328(8) 0.4233(4) 0.3975(4) 0.046(2) Uani 1 1 d . . . . .
H38A H 0.809658 0.443001 0.389195 0.069 Uiso 1 1 calc R U . . .
H38B H 0.739505 0.380658 0.423680 0.069 Uiso 1 1 calc R U . . .
H38C H 0.683512 0.458426 0.409412 0.069 Uiso 1 1 calc R U . . .
Ce2 Ce 0.78872(3) 0.73990(2) 0.91189(2) 0.02326(10) Uani 1 1 d . . . . .
Fe2 Fe 0.73875(8) 0.75944(5) 1.10497(4) 0.0210(2) Uani 1 1 d . . . . .
P5 P 0.75785(15) 0.66041(9) 1.16120(7) 0.0267(3) Uani 1 1 d . . . . .
P6 P 0.92994(13) 0.76705(9) 1.11256(7) 0.0265(3) Uani 1 1 d . . . . .
P7 P 0.54692(14) 0.75349(10) 1.10018(7) 0.0297(4) Uani 1 1 d . . . . .
P8 P 0.69984(14) 0.85318(8) 1.13729(6) 0.0241(3) Uani 1 1 d . . . . .
Si7 Si 1.06662(16) 0.67891(12) 0.93511(8) 0.0328(4) Uani 1 1 d . . . . .
Si8 Si 1.06102(17) 0.81102(12) 0.85729(9) 0.0357(4) Uani 1 1 d . . . . .
Si9 Si 0.56786(17) 0.83370(12) 0.83014(9) 0.0364(4) Uani 1 1 d . . . . .
Si10 Si 0.70021(19) 0.91736(11) 0.89051(8) 0.0340(4) Uani 1 1 d . . . . .
Si11 Si 0.64528(19) 0.58007(12) 0.92598(9) 0.0380(5) Uani 1 1 d . . . . .
Si12 Si 0.77950(18) 0.61188(13) 0.83028(10) 0.0412(5) Uani 1 1 d . . . . .
N3 N 0.7624(5) 0.7517(4) 1.0017(2) 0.0338(14) Uani 1 1 d . . . . .
N4 N 0.7533(5) 0.7562(3) 1.0422(2) 0.0278(12) Uani 1 1 d . . . . .
N8 N 0.9910(4) 0.7485(3) 0.8997(2) 0.0301(13) Uani 1 1 d . . . . .
N9 N 0.6722(5) 0.8384(3) 0.8741(2) 0.0308(12) Uani 1 1 d . . . . .
N10 N 0.7342(5) 0.6339(3) 0.8857(3) 0.0334(13) Uani 1 1 d . . . . .
C39 C 0.9688(7) 0.6312(4) 0.9848(3) 0.0421(19) Uani 1 1 d . . . . .
H39A H 0.943143 0.663484 1.006426 0.063 Uiso 1 1 calc R U . . .
H39B H 1.010437 0.590798 1.004733 0.063 Uiso 1 1 calc R U . . .
H39C H 0.901412 0.614264 0.969361 0.063 Uiso 1 1 calc R U . . .
C40 C 1.1959(7) 0.7079(7) 0.9658(4) 0.054(2) Uani 1 1 d . . . . .
H40A H 1.260592 0.714997 0.941995 0.081 Uiso 1 1 calc R U . . .
H40B H 1.217160 0.671454 0.994780 0.081 Uiso 1 1 calc R U . . .
H40C H 1.177874 0.752373 0.976605 0.081 Uiso 1 1 calc R U . . .
C41 C 1.1215(10) 0.6096(6) 0.9004(4) 0.059(3) Uani 1 1 d . . . . .
H41A H 1.056508 0.581942 0.892349 0.088 Uiso 1 1 calc R U . . .
H41B H 1.176833 0.578164 0.921263 0.088 Uiso 1 1 calc R U . . .
H41C H 1.159838 0.632734 0.869446 0.088 Uiso 1 1 calc R U . . .
C42 C 1.1379(9) 0.8760(6) 0.8877(5) 0.062(3) Uani 1 1 d . . . . .
H42A H 1.081045 0.904267 0.902439 0.093 Uiso 1 1 calc R U . . .
H42B H 1.184228 0.907389 0.862725 0.093 Uiso 1 1 calc R U . . .
H42C H 1.188640 0.850474 0.913975 0.093 Uiso 1 1 calc R U . . .
C43 C 1.1745(7) 0.7717(5) 0.8211(3) 0.045(2) Uani 1 1 d . . . . .
H43A H 1.231714 0.745642 0.844164 0.067 Uiso 1 1 calc R U . . .
H43B H 1.212832 0.809667 0.797698 0.067 Uiso 1 1 calc R U . . .
H43C H 1.138286 0.739367 0.802477 0.067 Uiso 1 1 calc R U . . .
C44 C 0.9599(8) 0.8615(5) 0.8098(4) 0.049(2) Uani 1 1 d . . . . .
H44A H 0.952102 0.836403 0.782160 0.074 Uiso 1 1 calc R U . . .
H44B H 0.990640 0.908824 0.797107 0.074 Uiso 1 1 calc R U . . .
H44C H 0.884080 0.865853 0.825233 0.074 Uiso 1 1 calc R U . . .
C45 C 0.6326(9) 0.8435(7) 0.7670(4) 0.060(3) Uani 1 1 d . . . . .
H45A H 0.684844 0.883926 0.761232 0.090 Uiso 1 1 calc R U . . .
H45B H 0.571163 0.851589 0.742011 0.090 Uiso 1 1 calc R U . . .
H45C H 0.676065 0.800347 0.764465 0.090 Uiso 1 1 calc R U . . .
C46 C 0.4914(8) 0.7466(6) 0.8448(4) 0.056(2) Uani 1 1 d . . . . .
H46A H 0.548368 0.707814 0.848502 0.084 Uiso 1 1 calc R U . . .
H46B H 0.438359 0.743271 0.817673 0.084 Uiso 1 1 calc R U . . .
H46C H 0.447559 0.743419 0.876039 0.084 Uiso 1 1 calc R U . . .
C47 C 0.4493(8) 0.9027(6) 0.8265(5) 0.058(3) Uani 1 1 d . . . . .
H47A H 0.418672 0.902651 0.860006 0.087 Uiso 1 1 calc R U . . .
H47B H 0.387147 0.891845 0.805132 0.087 Uiso 1 1 calc R U . . .
H47C H 0.480400 0.949419 0.812330 0.087 Uiso 1 1 calc R U . . .
C48 C 0.7231(9) 0.9928(5) 0.8357(4) 0.052(2) Uani 1 1 d . . . . .
H48A H 0.797248 0.986066 0.819546 0.078 Uiso 1 1 calc R U . . .
H48B H 0.723524 1.037683 0.847467 0.078 Uiso 1 1 calc R U . . .
H48C H 0.660410 0.993866 0.811672 0.078 Uiso 1 1 calc R U . . .
C49 C 0.8341(9) 0.9102(5) 0.9290(4) 0.051(2) Uani 1 1 d . . . . .
H49A H 0.821350 0.877224 0.960711 0.077 Uiso 1 1 calc R U . . .
H49B H 0.853077 0.956876 0.935524 0.077 Uiso 1 1 calc R U . . .
H49C H 0.898260 0.892634 0.910903 0.077 Uiso 1 1 calc R U . . .
C50 C 0.5820(10) 0.9478(5) 0.9295(4) 0.052(2) Uani 1 1 d . . . . .
H50A H 0.513489 0.961603 0.908778 0.078 Uiso 1 1 calc R U . . .
H50B H 0.608544 0.988426 0.942703 0.078 Uiso 1 1 calc R U . . .
H50C H 0.562363 0.909121 0.957199 0.078 Uiso 1 1 calc R U . . .
C51 C 0.7218(10) 0.5006(5) 0.9656(4) 0.056(3) Uani 1 1 d . . . . .
H51A H 0.747492 0.467896 0.944260 0.084 Uiso 1 1 calc R U . . .
H51B H 0.668418 0.476332 0.991121 0.084 Uiso 1 1 calc R U . . .
H51C H 0.788934 0.516589 0.981730 0.084 Uiso 1 1 calc R U . . .
C52 C 0.5219(9) 0.5421(6) 0.8962(4) 0.052(2) Uani 1 1 d . . . . .
H52A H 0.471976 0.580629 0.878970 0.077 Uiso 1 1 calc R U . . .
H52B H 0.477041 0.511073 0.922019 0.077 Uiso 1 1 calc R U . . .
H52C H 0.552175 0.514742 0.872161 0.077 Uiso 1 1 calc R U . . .
C53 C 0.5797(9) 0.6323(6) 0.9707(4) 0.053(2) Uani 1 1 d . . . . .
H53A H 0.641314 0.652478 0.987676 0.079 Uiso 1 1 calc R U . . .
H53B H 0.532591 0.601049 0.995500 0.079 Uiso 1 1 calc R U . . .
H53C H 0.530875 0.670535 0.952346 0.079 Uiso 1 1 calc R U . . .
C54 C 0.8854(7) 0.6777(5) 0.7959(4) 0.046(2) Uani 1 1 d . . . . .
H54A H 0.845822 0.723272 0.784329 0.068 Uiso 1 1 calc R U . . .
H54B H 0.917171 0.660277 0.767186 0.068 Uiso 1 1 calc R U . . .
H54C H 0.948355 0.683918 0.818380 0.068 Uiso 1 1 calc R U . . .
C55 C 0.6617(10) 0.6133(9) 0.7823(4) 0.083(5) Uani 1 1 d . . . . .
H55A H 0.622890 0.567500 0.788461 0.124 Uiso 1 1 calc R U . . .
H55B H 0.696021 0.622111 0.748787 0.124 Uiso 1 1 calc R U . . .
H55C H 0.605364 0.650886 0.784889 0.124 Uiso 1 1 calc R U . . .
C56 C 0.8506(13) 0.5233(6) 0.8380(6) 0.077(4) Uani 1 1 d . . . . .
H56A H 0.901832 0.516093 0.866988 0.116 Uiso 1 1 calc R U . . .
H56B H 0.895947 0.520407 0.807986 0.116 Uiso 1 1 calc R U . . .
H56C H 0.791582 0.486583 0.843084 0.116 Uiso 1 1 calc R U . . .
C57 C 0.6906(8) 0.6509(4) 1.2240(3) 0.0392(17) Uani 1 1 d . . . . .
H57A H 0.714753 0.691400 1.238618 0.047 Uiso 1 1 calc R U . . .
H57B H 0.605708 0.654783 1.219680 0.047 Uiso 1 1 calc R U . . .
C58 C 0.7170(13) 0.5839(5) 1.2611(4) 0.066(3) Uani 1 1 d . . . . .
H58A H 0.676265 0.585161 1.292559 0.099 Uiso 1 1 calc R U . . .
H58B H 0.800402 0.579955 1.267144 0.099 Uiso 1 1 calc R U . . .
H58C H 0.691358 0.543044 1.247912 0.099 Uiso 1 1 calc R U . . .
C59 C 0.7190(7) 0.5751(4) 1.1447(3) 0.0352(16) Uani 1 1 d . . . . .
H59A H 0.752824 0.536019 1.169701 0.042 Uiso 1 1 calc R U . . .
H59B H 0.633898 0.570436 1.146482 0.042 Uiso 1 1 calc R U . . .
C60 C 0.7604(8) 0.5676(4) 1.0928(3) 0.0408(18) Uani 1 1 d . . . . .
H60A H 0.844758 0.562319 1.092729 0.061 Uiso 1 1 calc R U . . .
H60B H 0.737414 0.609829 1.068411 0.061 Uiso 1 1 calc R U . . .
H60C H 0.725509 0.525719 1.083973 0.061 Uiso 1 1 calc R U . . .
C61 C 0.9130(7) 0.6426(4) 1.1770(3) 0.0400(18) Uani 1 1 d . . . . .
H61A H 0.932829 0.662736 1.206426 0.048 Uiso 1 1 calc R U . . .
H61B H 0.928093 0.590905 1.185191 0.048 Uiso 1 1 calc R U . . .
C62 C 0.9872(6) 0.6764(5) 1.1321(3) 0.0393(18) Uani 1 1 d . . . . .
H62A H 0.980734 0.649812 1.104792 0.047 Uiso 1 1 calc R U . . .
H62B H 1.069384 0.676985 1.141758 0.047 Uiso 1 1 calc R U . . .
C63 C 0.9974(6) 0.8117(5) 1.1580(3) 0.0367(17) Uani 1 1 d . . . . .
H63A H 0.971367 0.861858 1.150581 0.044 Uiso 1 1 calc R U . . .
H63B H 0.966668 0.790462 1.191401 0.044 Uiso 1 1 calc R U . . .
C64 C 1.1295(8) 0.8106(6) 1.1613(4) 0.050(2) Uani 1 1 d . . . . .
H64A H 1.152885 0.829106 1.190583 0.075 Uiso 1 1 calc R U . . .
H64B H 1.161799 0.840124 1.131094 0.075 Uiso 1 1 calc R U . . .
H64C H 1.158420 0.761877 1.164325 0.075 Uiso 1 1 calc R U . . .
C65 C 1.0167(6) 0.8005(5) 1.0556(3) 0.0406(19) Uani 1 1 d . . . . .
H65A H 1.096440 0.781284 1.061061 0.049 Uiso 1 1 calc R U . . .
H65B H 0.983967 0.781612 1.027604 0.049 Uiso 1 1 calc R U . . .
C66 C 1.0228(8) 0.8798(6) 1.0402(3) 0.050(2) Uani 1 1 d . . . . .
H66A H 1.056055 0.899382 1.067309 0.075 Uiso 1 1 calc R U . . .
H66B H 0.944856 0.899546 1.032868 0.075 Uiso 1 1 calc R U . . .
H66C H 1.071505 0.892132 1.010285 0.075 Uiso 1 1 calc R U . . .
C67 C 0.4918(7) 0.7960(6) 1.0383(3) 0.048(2) Uani 1 1 d . . . . .
H67A H 0.550477 0.830256 1.022483 0.058 Uiso 1 1 calc R U . . .
H67B H 0.487883 0.758910 1.017949 0.058 Uiso 1 1 calc R U . . .
C68 C 0.3752(7) 0.8349(5) 1.0338(4) 0.048(2) Uani 1 1 d . . . . .
H68A H 0.313379 0.800761 1.044116 0.073 Uiso 1 1 calc R U . . .
H68B H 0.363120 0.858839 0.999123 0.073 Uiso 1 1 calc R U . . .
H68C H 0.374213 0.869906 1.055393 0.073 Uiso 1 1 calc R U . . .
C69 C 0.4702(8) 0.6674(5) 1.1122(4) 0.047(2) Uani 1 1 d . . . . .
H69A H 0.502461 0.638459 1.089082 0.057 Uiso 1 1 calc R U . . .
H69B H 0.489685 0.642543 1.146500 0.057 Uiso 1 1 calc R U . . .
C70 C 0.3410(10) 0.6680(7) 1.1076(6) 0.075(4) Uani 1 1 d . . . . .
H70A H 0.309303 0.627204 1.130612 0.112 Uiso 1 1 calc R U . . .
H70B H 0.320339 0.665493 1.073261 0.112 Uiso 1 1 calc R U . . .
H70C H 0.309134 0.711792 1.115708 0.112 Uiso 1 1 calc R U . . .
C71 C 0.4775(6) 0.8032(5) 1.1432(3) 0.0386(17) Uani 1 1 d . . . . .
H71A H 0.395049 0.812421 1.134623 0.046 Uiso 1 1 calc R U . . .
H71B H 0.482474 0.776149 1.177955 0.046 Uiso 1 1 calc R U . . .
C72 C 0.5422(7) 0.8725(4) 1.1379(3) 0.0352(16) Uani 1 1 d . . . . .
H72A H 0.522463 0.895893 1.166070 0.042 Uiso 1 1 calc R U . . .
H72B H 0.519620 0.904790 1.106444 0.042 Uiso 1 1 calc R U . . .
C73 C 0.7516(7) 0.9418(4) 1.1077(3) 0.0333(15) Uani 1 1 d . . . . .
H73A H 0.716348 0.977342 1.125150 0.040 Uiso 1 1 calc R U . . .
H73B H 0.836465 0.943029 1.111869 0.040 Uiso 1 1 calc R U . . .
C74 C 0.7235(8) 0.9619(4) 1.0527(3) 0.0412(18) Uani 1 1 d . . . . .
H74A H 0.639822 0.968956 1.048581 0.062 Uiso 1 1 calc R U . . .
H74B H 0.749583 0.923990 1.035865 0.062 Uiso 1 1 calc R U . . .
H74C H 0.762926 1.005856 1.038040 0.062 Uiso 1 1 calc R U . . .
C75 C 0.7285(6) 0.8484(4) 1.2047(3) 0.0306(14) Uani 1 1 d . . . . .
H75A H 0.667236 0.819616 1.223983 0.037 Uiso 1 1 calc R U . . .
H75B H 0.802670 0.822495 1.212790 0.037 Uiso 1 1 calc R U . . .
C76 C 0.7349(8) 0.9178(5) 1.2230(3) 0.0437(18) Uani 1 1 d . . . . .
H76A H 0.742004 0.907937 1.259406 0.066 Uiso 1 1 calc R U . . .
H76B H 0.664446 0.945911 1.213347 0.066 Uiso 1 1 calc R U . . .
H76C H 0.802264 0.944280 1.207996 0.066 Uiso 1 1 calc R U . . .

loop_
_atom_site_aniso_label
_atom_site_aniso_U_11
_atom_site_aniso_U_22
_atom_site_aniso_U_33
_atom_site_aniso_U_23
_atom_site_aniso_U_13
_atom_site_aniso_U_12
Ce1 0.01591(15) 0.01931(16) 0.02897(18) -0.00235(12) -0.00331(12) -0.00181(12)
Fe1 0.0147(4) 0.0173(4) 0.0317(5) -0.0064(4) -0.0012(3) -0.0019(3)
P1 0.0160(7) 0.0286(8) 0.0498(11) -0.0106(8) -0.0008(7) -0.0035(6)
P2 0.0247(7) 0.0180(7) 0.0372(9) -0.0091(6) -0.0007(6) -0.0044(6)
P3 0.0167(6) 0.0219(7) 0.0287(8) -0.0054(6) -0.0013(6) -0.0013(5)
P4 0.0221(7) 0.0189(7) 0.0321(8) -0.0049(6) -0.0047(6) 0.0001(6)
Si1 0.0360(10) 0.0341(11) 0.0419(11) -0.0080(9) -0.0068(8) 0.0164(8)
Si2 0.0352(10) 0.0444(12) 0.0447(12) -0.0172(10) -0.0083(9) 0.0058(9)
Si3 0.0244(8) 0.0309(10) 0.0457(11) -0.0065(8) 0.0101(8) -0.0062(7)
Si4 0.0275(8) 0.0220(8) 0.0359(10) -0.0040(7) 0.0037(7) -0.0063(7)
Si5 0.0194(7) 0.0258(9) 0.0367(10) -0.0021(7) -0.0074(7) 0.0004(6)
Si6 0.0262(8) 0.0225(8) 0.0338(9) -0.0013(7) -0.0037(7) -0.0077(7)
N1 0.025(3) 0.040(3) 0.033(3) -0.014(3) -0.004(2) 0.000(2)
N2 0.024(2) 0.027(3) 0.026(3) -0.007(2) 0.002(2) -0.001(2)
N5 0.022(3) 0.026(3) 0.046(4) -0.006(2) -0.004(2) 0.005(2)
N6 0.017(2) 0.028(3) 0.029(3) -0.005(2) 0.003(2) -0.004(2)
N7 0.019(2) 0.022(3) 0.018(2) -0.0030(19) -0.0037(18) -0.0036(19)
C1 0.044(5) 0.070(7) 0.058(6) -0.029(5) -0.016(4) 0.023(5)
C2 0.083(7) 0.046(6) 0.056(6) 0.013(5) 0.006(6) 0.025(5)
C3 0.042(4) 0.058(6) 0.059(6) -0.028(5) -0.007(4) 0.029(4)
C4 0.086(8) 0.056(7) 0.103(10) -0.043(7) -0.034(8) 0.013(6)
C5 0.046(5) 0.081(8) 0.053(6) -0.035(5) 0.007(4) 0.011(5)
C6 0.050(5) 0.091(8) 0.038(5) -0.025(5) -0.008(4) 0.004(5)
C7 0.029(4) 0.061(6) 0.059(6) 0.004(5) 0.003(4) 0.005(4)
C8 0.049(5) 0.051(6) 0.094(8) -0.026(6) 0.034(5) -0.028(5)
C9 0.062(5) 0.049(5) 0.032(4) -0.008(3) 0.004(4) -0.005(4)
C10 0.050(5) 0.028(4) 0.053(5) 0.005(3) -0.003(4) 0.004(3)
C11 0.034(4) 0.042(4) 0.037(4) -0.016(3) 0.011(3) -0.010(3)
C12 0.053(5) 0.038(4) 0.044(5) -0.006(3) 0.007(4) -0.025(4)
C13 0.028(3) 0.039(4) 0.037(4) 0.006(3) -0.010(3) -0.006(3)
C14 0.028(3) 0.045(4) 0.038(4) -0.003(3) -0.013(3) 0.001(3)
C15 0.028(3) 0.038(4) 0.054(5) -0.009(3) -0.011(3) 0.009(3)
C16 0.034(4) 0.055(5) 0.034(4) -0.002(3) 0.003(3) -0.010(4)
C17 0.038(4) 0.026(3) 0.037(4) 0.003(3) -0.010(3) -0.002(3)
C18 0.058(5) 0.027(4) 0.044(4) -0.007(3) -0.004(4) -0.010(3)
C19 0.042(5) 0.077(8) 0.096(9) -0.038(7) 0.027(6) -0.032(5)
C20 0.033(4) 0.042(4) 0.050(5) -0.013(4) 0.009(3) -0.013(3)
C21 0.029(4) 0.049(5) 0.073(7) -0.015(5) -0.008(4) -0.004(4)
C22 0.048(5) 0.071(7) 0.062(6) -0.026(5) -0.001(5) 0.013(5)
C23 0.020(3) 0.046(5) 0.061(5) -0.021(4) -0.004(3) -0.011(3)
C24 0.032(3) 0.024(3) 0.066(5) -0.017(3) 0.004(3) -0.016(3)
C25 0.047(4) 0.018(3) 0.047(4) -0.004(3) 0.001(3) 0.003(3)
C26 0.053(5) 0.027(4) 0.040(4) 0.003(3) 0.002(4) -0.004(3)
C27 0.033(3) 0.028(3) 0.035(4) -0.008(3) -0.006(3) -0.002(3)
C28 0.057(5) 0.039(4) 0.045(5) -0.019(4) 0.008(4) -0.010(4)
C29 0.019(3) 0.045(4) 0.030(3) -0.001(3) -0.005(2) 0.001(3)
C30 0.037(4) 0.039(4) 0.037(4) 0.003(3) 0.002(3) -0.005(3)
C31 0.031(3) 0.037(4) 0.021(3) -0.006(3) 0.003(2) 0.000(3)
C32 0.028(3) 0.050(5) 0.038(4) -0.006(3) 0.009(3) 0.000(3)
C33 0.023(3) 0.019(3) 0.044(4) 0.001(3) -0.001(3) -0.006(2)
C34 0.038(4) 0.027(4) 0.038(4) -0.004(3) 0.003(3) -0.003(3)
C35 0.042(4) 0.028(4) 0.044(4) -0.006(3) -0.014(3) 0.003(3)
C36 0.069(5) 0.038(4) 0.025(4) -0.005(3) -0.017(4) 0.007(4)
C37 0.040(4) 0.014(3) 0.042(4) -0.007(3) -0.010(3) 0.007(3)
C38 0.053(5) 0.026(4) 0.064(6) -0.023(4) -0.015(4) 0.018(3)
Ce2 0.01716(16) 0.01934(16) 0.03204(19) -0.00197(13) -0.00057(13) -0.00077(12)
Fe2 0.0150(4) 0.0178(4) 0.0305(5) -0.0050(4) -0.0015(3) -0.0025(3)
P5 0.0293(8) 0.0194(7) 0.0308(8) -0.0029(6) -0.0067(6) -0.0028(6)
P6 0.0168(7) 0.0283(8) 0.0367(9) -0.0114(7) -0.0025(6) -0.0031(6)
P7 0.0165(7) 0.0305(9) 0.0401(10) -0.0014(7) -0.0012(6) -0.0057(6)
P8 0.0227(7) 0.0195(7) 0.0302(8) -0.0052(6) 0.0012(6) 0.0005(6)
Si7 0.0246(8) 0.0373(10) 0.0386(10) -0.0131(8) -0.0048(7) 0.0070(7)
Si8 0.0253(8) 0.0365(11) 0.0459(12) -0.0096(9) 0.0090(8) -0.0098(8)
Si9 0.0256(9) 0.0394(11) 0.0413(11) -0.0015(9) -0.0034(8) 0.0066(8)
Si10 0.0402(10) 0.0252(9) 0.0339(10) 0.0004(7) 0.0038(8) 0.0062(8)
Si11 0.0410(10) 0.0317(10) 0.0404(11) -0.0033(8) -0.0046(9) -0.0181(9)
Si12 0.0308(9) 0.0455(12) 0.0526(13) -0.0218(10) 0.0007(9) -0.0080(9)
N3 0.029(3) 0.049(4) 0.027(3) -0.015(3) 0.000(2) -0.003(3)
N4 0.022(2) 0.026(3) 0.034(3) -0.004(2) -0.001(2) -0.004(2)
N8 0.010(2) 0.037(3) 0.044(4) -0.009(3) 0.000(2) 0.000(2)
N9 0.021(2) 0.030(3) 0.039(3) -0.002(2) -0.001(2) 0.008(2)
N10 0.027(3) 0.030(3) 0.039(3) 0.003(2) -0.004(2) -0.009(2)
C39 0.042(4) 0.030(4) 0.049(5) 0.006(3) -0.010(4) -0.001(3)
C40 0.025(4) 0.085(8) 0.055(5) -0.021(5) -0.010(4) 0.002(4)
C41 0.070(6) 0.054(6) 0.056(6) -0.021(5) -0.008(5) 0.027(5)
C42 0.048(5) 0.058(6) 0.084(8) -0.023(6) 0.013(5) -0.028(5)
C43 0.027(3) 0.064(6) 0.042(4) -0.008(4) 0.008(3) 0.001(4)
C44 0.045(4) 0.044(5) 0.053(5) 0.006(4) 0.009(4) -0.004(4)
C45 0.049(5) 0.087(8) 0.042(5) -0.008(5) -0.005(4) 0.003(5)
C46 0.035(4) 0.051(5) 0.081(7) -0.013(5) -0.010(4) -0.006(4)
C47 0.038(4) 0.052(6) 0.082(7) -0.010(5) -0.014(5) 0.014(4)
C48 0.060(5) 0.030(4) 0.060(6) 0.007(4) 0.011(5) 0.003(4)
C49 0.059(5) 0.050(5) 0.052(5) -0.027(4) -0.009(4) 0.003(4)
C50 0.073(6) 0.027(4) 0.053(5) 0.001(4) 0.010(5) 0.016(4)
C51 0.071(6) 0.032(4) 0.058(6) 0.008(4) -0.015(5) -0.010(4)
C52 0.054(5) 0.057(6) 0.044(5) -0.010(4) 0.003(4) -0.031(5)
C53 0.046(5) 0.065(6) 0.051(5) -0.017(5) 0.011(4) -0.022(5)
C54 0.035(4) 0.055(5) 0.046(5) -0.010(4) 0.006(3) -0.006(4)
C55 0.055(6) 0.152(15) 0.053(6) -0.049(8) 0.009(5) -0.039(8)
C56 0.092(9) 0.040(6) 0.102(10) -0.019(6) 0.022(8) -0.005(6)
C57 0.051(4) 0.037(4) 0.029(4) -0.004(3) -0.004(3) -0.008(3)
C58 0.117(10) 0.033(5) 0.044(5) 0.003(4) 0.010(6) -0.013(6)
C59 0.046(4) 0.020(3) 0.040(4) -0.007(3) -0.007(3) -0.005(3)
C60 0.058(5) 0.022(3) 0.046(4) -0.014(3) 0.001(4) -0.004(3)
C61 0.036(4) 0.028(4) 0.055(5) -0.004(3) -0.018(3) 0.008(3)
C62 0.026(3) 0.038(4) 0.056(5) -0.014(4) -0.007(3) 0.008(3)
C63 0.031(4) 0.041(4) 0.038(4) -0.007(3) -0.008(3) -0.008(3)
C64 0.037(4) 0.073(7) 0.043(5) -0.018(4) -0.006(4) -0.016(4)
C65 0.019(3) 0.063(6) 0.044(4) -0.021(4) 0.001(3) -0.010(3)
C66 0.045(5) 0.071(7) 0.032(4) -0.006(4) 0.007(3) -0.017(4)
C67 0.023(3) 0.070(6) 0.043(5) 0.011(4) -0.004(3) 0.005(4)
C68 0.029(4) 0.054(5) 0.063(6) -0.013(4) -0.021(4) 0.006(4)
C69 0.044(4) 0.045(5) 0.053(5) -0.008(4) 0.000(4) -0.021(4)
C70 0.052(6) 0.057(7) 0.108(11) 0.001(7) -0.003(6) -0.015(5)
C71 0.020(3) 0.046(5) 0.048(5) -0.005(4) 0.004(3) -0.001(3)
C72 0.038(4) 0.024(3) 0.044(4) -0.008(3) 0.002(3) 0.009(3)
C73 0.043(4) 0.025(3) 0.030(4) 0.001(3) 0.000(3) -0.006(3)
C74 0.048(4) 0.032(4) 0.040(4) 0.002(3) 0.000(3) 0.004(3)
C75 0.036(3) 0.029(3) 0.026(3) -0.003(3) 0.004(3) 0.002(3)
C76 0.052(5) 0.041(4) 0.043(4) -0.018(4) -0.004(4) 0.009(4)

loop_
_atom_type_symbol
_atom_type_description
_atom_type_scat_dispersion_real
_atom_type_scat_dispersion_imag
_atom_type_scat_source
C C 0.0181 0.0091 'International Tables Vol C Tables 4.2.6.8 and 6.1.1.4'
H H 0.0000 0.0000 'International Tables Vol C Tables 4.2.6.8 and 6.1.1.4'
Ce Ce -1.8482 9.6596 'International Tables Vol C Tables 4.2.6.8 and 6.1.1.4'
Fe Fe -1.1336 3.1974 'International Tables Vol C Tables 4.2.6.8 and 6.1.1.4'
N N 0.0311 0.0180 'International Tables Vol C Tables 4.2.6.8 and 6.1.1.4'
P P 0.2955 0.4335 'International Tables Vol C Tables 4.2.6.8 and 6.1.1.4'
Si Si 0.2541 0.3302 'International Tables Vol C Tables 4.2.6.8 and 6.1.1.4'

loop_
_exptl_crystal_face_index_h
_exptl_crystal_face_index_k
_exptl_crystal_face_index_l
_exptl_crystal_face_perp_dist
0 -1 1 0.0710
2 0 -1 0.2541
0 -1 0 0.0637
0 1 0 0.0365
0 -1 -1 0.0570
0 0 -1 0.0397
0 0 1 0.0752
-2 1 -2 0.2044
0 5 -14 0.0258
-5 8 -4 0.1522
1 2 -2 0.1318
-1 2 0 0.1462
3 10 9 0.1130
0 11 12 0.0380
-1 1 2 0.1973
-7 -2 3 0.2587
3 0 16 0.1184
-3 11 7 0.0945

loop_
_geom_angle_atom_site_label_1
_geom_angle_atom_site_label_2
_geom_angle_atom_site_label_3
_geom_angle
_geom_angle_site_symmetry_1
_geom_angle_site_symmetry_3
_geom_angle_publ_flag
Si6 Ce1 Si1 99.44(5) . . ?
N1 Ce1 Si1 96.55(15) . . ?
N1 Ce1 Si6 90.45(14) . . ?
N5 Ce1 Si1 27.50(16) . . ?
N5 Ce1 Si6 91.26(15) . . ?
N5 Ce1 N1 123.1(2) . . ?
N6 Ce1 Si1 112.06(14) . . ?
N6 Ce1 Si6 146.00(14) . . ?
N6 Ce1 N1 98.1(2) . . ?
N6 Ce1 N5 110.7(2) . . ?
N7 Ce1 Si1 120.46(14) . . ?
N7 Ce1 Si6 26.84(13) . . ?
N7 Ce1 N1 103.15(18) . . ?
N7 Ce1 N5 103.25(19) . . ?
N7 Ce1 N6 119.65(19) . . ?
P2 Fe1 P1 83.28(7) . . ?
P2 Fe1 P3 94.46(7) . . ?
P3 Fe1 P1 176.53(9) . . ?
P4 Fe1 P1 93.92(8) . . ?
P4 Fe1 P2 114.98(8) . . ?
P4 Fe1 P3 84.63(7) . . ?
N2 Fe1 P1 92.43(19) . . ?
N2 Fe1 P2 123.4(2) . . ?
N2 Fe1 P3 91.01(19) . . ?
N2 Fe1 P4 121.7(2) . . ?
C20 P1 Fe1 111.0(3) . . ?
C20 P1 C21 103.9(5) . . ?
C21 P1 Fe1 127.8(3) . . ?
C23 P1 Fe1 110.5(3) . . ?
C23 P1 C20 102.9(4) . . ?
C23 P1 C21 97.6(4) . . ?
C24 P2 Fe1 112.2(3) . . ?
C24 P2 C25 99.0(4) . . ?
C24 P2 C27 99.5(4) . . ?
C25 P2 Fe1 120.3(3) . . ?
C25 P2 C27 103.1(4) . . ?
C27 P2 Fe1 119.0(2) . . ?
C29 P3 Fe1 119.3(2) . . ?
C29 P3 C31 102.0(3) . . ?
C31 P3 Fe1 122.5(2) . . ?
C33 P3 Fe1 108.3(2) . . ?
C33 P3 C29 101.7(3) . . ?
C33 P3 C31 99.5(3) . . ?
C34 P4 Fe1 111.0(3) . . ?
C34 P4 C35 101.3(4) . . ?
C34 P4 C37 99.6(4) . . ?
C35 P4 Fe1 121.4(3) . . ?
C35 P4 C37 101.1(3) . . ?
C37 P4 Fe1 119.0(3) . . ?
N5 Si1 Ce1 40.2(2) . . ?
N5 Si1 C1 108.0(4) . . ?
N5 Si1 C2 114.3(5) . . ?
N5 Si1 C3 116.2(4) . . ?
C1 Si1 Ce1 69.1(3) . . ?
C1 Si1 C2 106.2(6) . . ?
C1 Si1 C3 105.9(5) . . ?
C2 Si1 Ce1 117.0(4) . . ?
C2 Si1 C3 105.5(5) . . ?
C3 Si1 Ce1 137.1(4) . . ?
N5 Si2 C4 112.4(5) . . ?
N5 Si2 C5 114.5(4) . . ?
N5 Si2 C6 110.9(4) . . ?
C5 Si2 C4 106.2(6) . . ?
C6 Si2 C4 107.2(6) . . ?
C6 Si2 C5 105.1(5) . . ?
N6 Si3 C7 111.9(4) . . ?
N6 Si3 C8 114.7(4) . . ?
N6 Si3 C9 110.9(4) . . ?
C7 Si3 C8 104.3(5) . . ?
C7 Si3 C9 106.9(5) . . ?
C9 Si3 C8 107.7(5) . . ?
N6 Si4 C10 113.9(4) . . ?
N6 Si4 C11 109.4(3) . . ?
N6 Si4 C12 114.0(4) . . ?
C11 Si4 C10 106.7(4) . . ?
C11 Si4 C12 105.7(4) . . ?
C12 Si4 C10 106.6(4) . . ?
N7 Si5 C13 110.6(3) . . ?
N7 Si5 C14 113.3(3) . . ?
N7 Si5 C15 114.0(3) . . ?
C14 Si5 C13 105.6(4) . . ?
C14 Si5 C15 104.9(4) . . ?
C15 Si5 C13 107.8(4) . . ?
N7 Si6 Ce1 38.71(17) . . ?
N7 Si6 C16 114.0(4) . . ?
N7 Si6 C17 109.7(3) . . ?
N7 Si6 C18 114.5(3) . . ?
C16 Si6 Ce1 135.8(3) . . ?
C16 Si6 C17 107.1(4) . . ?
C16 Si6 C18 106.6(4) . . ?
C17 Si6 Ce1 72.1(2) . . ?
C18 Si6 Ce1 116.6(3) . . ?
C18 Si6 C17 104.2(4) . . ?
N2 N1 Ce1 177.7(6) . . ?
N1 N2 Fe1 178.5(6) . . ?
Si1 N5 Ce1 112.4(3) . . ?
Si1 N5 Si2 120.6(4) . . ?
Si2 N5 Ce1 127.0(3) . . ?
Si3 N6 Ce1 123.7(3) . . ?
Si4 N6 Ce1 117.2(3) . . ?
Si4 N6 Si3 118.9(3) . . ?
Si5 N7 Ce1 125.6(3) . . ?
Si6 N7 Ce1 114.5(3) . . ?
Si6 N7 Si5 119.8(3) . . ?
Si1 C1 H1A 109.5 . . ?
Si1 C1 H1B 109.5 . . ?
Si1 C1 H1C 109.5 . . ?
H1A C1 H1B 109.5 . . ?
H1A C1 H1C 109.5 . . ?
H1B C1 H1C 109.5 . . ?
Si1 C2 H2A 109.5 . . ?
Si1 C2 H2B 109.5 . . ?
Si1 C2 H2C 109.5 . . ?
H2A C2 H2B 109.5 . . ?
H2A C2 H2C 109.5 . . ?
H2B C2 H2C 109.5 . . ?
Si1 C3 H3A 109.5 . . ?
Si1 C3 H3B 109.5 . . ?
Si1 C3 H3C 109.5 . . ?
H3A C3 H3B 109.5 . . ?
H3A C3 H3C 109.5 . . ?
H3B C3 H3C 109.5 . . ?
Si2 C4 H4A 109.5 . . ?
Si2 C4 H4B 109.5 . . ?
Si2 C4 H4C 109.5 . . ?
H4A C4 H4B 109.5 . . ?
H4A C4 H4C 109.5 . . ?
H4B C4 H4C 109.5 . . ?
Si2 C5 H5A 109.5 . . ?
Si2 C5 H5B 109.5 . . ?
Si2 C5 H5C 109.5 . . ?
H5A C5 H5B 109.5 . . ?
H5A C5 H5C 109.5 . . ?
H5B C5 H5C 109.5 . . ?
Si2 C6 H6A 109.5 . . ?
Si2 C6 H6B 109.5 . . ?
Si2 C6 H6C 109.5 . . ?
H6A C6 H6B 109.5 . . ?
H6A C6 H6C 109.5 . . ?
H6B C6 H6C 109.5 . . ?
Si3 C7 H7A 109.5 . . ?
Si3 C7 H7B 109.5 . . ?
Si3 C7 H7C 109.5 . . ?
H7A C7 H7B 109.5 . . ?
H7A C7 H7C 109.5 . . ?
H7B C7 H7C 109.5 . . ?
Si3 C8 H8A 109.5 . . ?
Si3 C8 H8B 109.5 . . ?
Si3 C8 H8C 109.5 . . ?
H8A C8 H8B 109.5 . . ?
H8A C8 H8C 109.5 . . ?
H8B C8 H8C 109.5 . . ?
Si3 C9 H9A 109.5 . . ?
Si3 C9 H9B 109.5 . . ?
Si3 C9 H9C 109.5 . . ?
H9A C9 H9B 109.5 . . ?
H9A C9 H9C 109.5 . . ?
H9B C9 H9C 109.5 . . ?
Si4 C10 H10A 109.5 . . ?
Si4 C10 H10B 109.5 . . ?
Si4 C10 H10C 109.5 . . ?
H10A C10 H10B 109.5 . . ?
H10A C10 H10C 109.5 . . ?
H10B C10 H10C 109.5 . . ?
Si4 C11 H11A 109.5 . . ?
Si4 C11 H11B 109.5 . . ?
Si4 C11 H11C 109.5 . . ?
H11A C11 H11B 109.5 . . ?
H11A C11 H11C 109.5 . . ?
H11B C11 H11C 109.5 . . ?
Si4 C12 H12A 109.5 . . ?
Si4 C12 H12B 109.5 . . ?
Si4 C12 H12C 109.5 . . ?
H12A C12 H12B 109.5 . . ?
H12A C12 H12C 109.5 . . ?
H12B C12 H12C 109.5 . . ?
Si5 C13 H13A 109.5 . . ?
Si5 C13 H13B 109.5 . . ?
Si5 C13 H13C 109.5 . . ?
H13A C13 H13B 109.5 . . ?
H13A C13 H13C 109.5 . . ?
H13B C13 H13C 109.5 . . ?
Si5 C14 H14A 109.5 . . ?
Si5 C14 H14B 109.5 . . ?
Si5 C14 H14C 109.5 . . ?
H14A C14 H14B 109.5 . . ?
H14A C14 H14C 109.5 . . ?
H14B C14 H14C 109.5 . . ?
Si5 C15 H15A 109.5 . . ?
Si5 C15 H15B 109.5 . . ?
Si5 C15 H15C 109.5 . . ?
H15A C15 H15B 109.5 . . ?
H15A C15 H15C 109.5 . . ?
H15B C15 H15C 109.5 . . ?
Si6 C16 H16A 109.5 . . ?
Si6 C16 H16B 109.5 . . ?
Si6 C16 H16C 109.5 . . ?
H16A C16 H16B 109.5 . . ?
H16A C16 H16C 109.5 . . ?
H16B C16 H16C 109.5 . . ?
Si6 C17 H17A 109.5 . . ?
Si6 C17 H17B 109.5 . . ?
Si6 C17 H17C 109.5 . . ?
H17A C17 H17B 109.5 . . ?
H17A C17 H17C 109.5 . . ?
H17B C17 H17C 109.5 . . ?
Si6 C18 H18A 109.5 . . ?
Si6 C18 H18B 109.5 . . ?
Si6 C18 H18C 109.5 . . ?
H18A C18 H18B 109.5 . . ?
H18A C18 H18C 109.5 . . ?
H18B C18 H18C 109.5 . . ?
H19A C19 H19B 109.5 . . ?
H19A C19 H19C 109.5 . . ?
H19B C19 H19C 109.5 . . ?
C20 C19 H19A 109.5 . . ?
C20 C19 H19B 109.5 . . ?
C20 C19 H19C 109.5 . . ?
P1 C20 H20A 108.0 . . ?
P1 C20 H20B 108.0 . . ?
C19 C20 P1 117.1(8) . . ?
C19 C20 H20A 108.0 . . ?
C19 C20 H20B 108.0 . . ?
H20A C20 H20B 107.3 . . ?
P1 C21 H21A 108.6 . . ?
P1 C21 H21B 108.6 . . ?
H21A C21 H21B 107.5 . . ?
C22 C21 P1 114.8(7) . . ?
C22 C21 H21A 108.6 . . ?
C22 C21 H21B 108.6 . . ?
C21 C22 H22A 109.5 . . ?
C21 C22 H22B 109.5 . . ?
C21 C22 H22C 109.5 . . ?
H22A C22 H22B 109.5 . . ?
H22A C22 H22C 109.5 . . ?
H22B C22 H22C 109.5 . . ?
P1 C23 H23A 110.3 . . ?
P1 C23 H23B 110.3 . . ?
H23A C23 H23B 108.5 . . ?
C24 C23 P1 107.2(5) . . ?
C24 C23 H23A 110.3 . . ?
C24 C23 H23B 110.3 . . ?
P2 C24 H24A 110.3 . . ?
P2 C24 H24B 110.3 . . ?
C23 C24 P2 107.1(5) . . ?
C23 C24 H24A 110.3 . . ?
C23 C24 H24B 110.3 . . ?
H24A C24 H24B 108.5 . . ?
P2 C25 H25A 108.9 . . ?
P2 C25 H25B 108.9 . . ?
H25A C25 H25B 107.7 . . ?
C26 C25 P2 113.3(6) . . ?
C26 C25 H25A 108.9 . . ?
C26 C25 H25B 108.9 . . ?
C25 C26 H26A 109.5 . . ?
C25 C26 H26B 109.5 . . ?
C25 C26 H26C 109.5 . . ?
H26A C26 H26B 109.5 . . ?
H26A C26 H26C 109.5 . . ?
H26B C26 H26C 109.5 . . ?
P2 C27 H27A 107.6 . . ?
P2 C27 H27B 107.6 . . ?
H27A C27 H27B 107.1 . . ?
C28 C27 P2 118.7(6) . . ?
C28 C27 H27A 107.6 . . ?
C28 C27 H27B 107.6 . . ?
C27 C28 H28A 109.5 . . ?
C27 C28 H28B 109.5 . . ?
C27 C28 H28C 109.5 . . ?
H28A C28 H28B 109.5 . . ?
H28A C28 H28C 109.5 . . ?
H28B C28 H28C 109.5 . . ?
P3 C29 H29A 108.5 . . ?
P3 C29 H29B 108.5 . . ?
H29A C29 H29B 107.5 . . ?
C30 C29 P3 115.0(6) . . ?
C30 C29 H29A 108.5 . . ?
C30 C29 H29B 108.5 . . ?
C29 C30 H30A 109.5 . . ?
C29 C30 H30B 109.5 . . ?
C29 C30 H30C 109.5 . . ?
H30A C30 H30B 109.5 . . ?
H30A C30 H30C 109.5 . . ?
H30B C30 H30C 109.5 . . ?
P3 C31 H31A 108.0 . . ?
P3 C31 H31B 108.0 . . ?
H31A C31 H31B 107.3 . . ?
C32 C31 P3 117.1(6) . . ?
C32 C31 H31A 108.0 . . ?
C32 C31 H31B 108.0 . . ?
C31 C32 H32A 109.5 . . ?
C31 C32 H32B 109.5 . . ?
C31 C32 H32C 109.5 . . ?
H32A C32 H32B 109.5 . . ?
H32A C32 H32C 109.5 . . ?
H32B C32 H32C 109.5 . . ?
P3 C33 H33A 110.3 . . ?
P3 C33 H33B 110.3 . . ?
H33A C33 H33B 108.6 . . ?
C34 C33 P3 107.0(5) . . ?
C34 C33 H33A 110.3 . . ?
C34 C33 H33B 110.3 . . ?
P4 C34 H34A 109.6 . . ?
P4 C34 H34B 109.6 . . ?
C33 C34 P4 110.1(5) . . ?
C33 C34 H34A 109.6 . . ?
C33 C34 H34B 109.6 . . ?
H34A C34 H34B 108.2 . . ?
P4 C35 H35A 107.9 . . ?
P4 C35 H35B 107.9 . . ?
H35A C35 H35B 107.2 . . ?
C36 C35 P4 117.8(6) . . ?
C36 C35 H35A 107.9 . . ?
C36 C35 H35B 107.9 . . ?
C35 C36 H36A 109.5 . . ?
C35 C36 H36B 109.5 . . ?
C35 C36 H36C 109.5 . . ?
H36A C36 H36B 109.5 . . ?
H36A C36 H36C 109.5 . . ?
H36B C36 H36C 109.5 . . ?
P4 C37 H37A 109.3 . . ?
P4 C37 H37B 109.3 . . ?
H37A C37 H37B 108.0 . . ?
C38 C37 P4 111.6(5) . . ?
C38 C37 H37A 109.3 . . ?
C38 C37 H37B 109.3 . . ?
C37 C38 H38A 109.5 . . ?
C37 C38 H38B 109.5 . . ?
C37 C38 H38C 109.5 . . ?
H38A C38 H38B 109.5 . . ?
H38A C38 H38C 109.5 . . ?
H38B C38 H38C 109.5 . . ?
Si7 Ce2 Si10 125.50(5) . . ?
Si7 Ce2 Si11 100.01(6) . . ?
Si11 Ce2 Si10 134.33(6) . . ?
N3 Ce2 Si7 90.96(15) . . ?
N3 Ce2 Si10 81.88(17) . . ?
N3 Ce2 Si11 94.93(16) . . ?
N8 Ce2 Si7 27.53(17) . . ?
N8 Ce2 Si10 102.36(17) . . ?
N8 Ce2 Si11 122.47(17) . . ?
N8 Ce2 N3 103.2(2) . . ?
N8 Ce2 N9 117.6(2) . . ?
N8 Ce2 N10 106.0(2) . . ?
N9 Ce2 Si7 144.77(15) . . ?
N9 Ce2 Si10 25.88(17) . . ?
N9 Ce2 Si11 112.86(16) . . ?
N9 Ce2 N3 98.2(2) . . ?
N9 Ce2 N10 111.7(2) . . ?
N10 Ce2 Si7 92.00(16) . . ?
N10 Ce2 Si10 137.58(16) . . ?
N10 Ce2 Si11 26.43(16) . . ?
N10 Ce2 N3 120.5(2) . . ?
P5 Fe2 P6 84.67(7) . . ?
P5 Fe2 P7 94.91(7) . . ?
P7 Fe2 P6 177.72(9) . . ?
P8 Fe2 P5 113.74(8) . . ?
P8 Fe2 P6 94.33(7) . . ?
P8 Fe2 P7 83.78(8) . . ?
N4 Fe2 P5 119.0(2) . . ?
N4 Fe2 P6 91.18(19) . . ?
N4 Fe2 P7 90.98(19) . . ?
N4 Fe2 P8 127.3(2) . . ?
C57 P5 Fe2 121.3(3) . . ?
C57 P5 C61 101.7(4) . . ?
C59 P5 Fe2 119.5(3) . . ?
C59 P5 C57 100.8(4) . . ?
C59 P5 C61 100.0(4) . . ?
C61 P5 Fe2 110.2(3) . . ?
C62 P6 Fe2 107.2(3) . . ?
C62 P6 C65 102.1(4) . . ?
C63 P6 Fe2 123.2(3) . . ?
C63 P6 C62 101.3(4) . . ?
C63 P6 C65 101.5(4) . . ?
C65 P6 Fe2 118.4(3) . . ?
C67 P7 Fe2 112.4(3) . . ?
C67 P7 C69 102.2(5) . . ?
C69 P7 Fe2 122.1(3) . . ?
C71 P7 Fe2 110.2(3) . . ?
C71 P7 C67 104.4(4) . . ?
C71 P7 C69 103.8(4) . . ?
C72 P8 Fe2 111.7(3) . . ?
C72 P8 C75 98.4(4) . . ?
C73 P8 Fe2 121.5(3) . . ?
C73 P8 C72 99.3(4) . . ?
C73 P8 C75 103.4(3) . . ?
C75 P8 Fe2 118.6(2) . . ?
N8 Si7 Ce2 39.42(19) . . ?
N8 Si7 C39 108.8(3) . . ?
N8 Si7 C40 112.9(4) . . ?
N8 Si7 C41 115.4(4) . . ?
C39 Si7 Ce2 70.6(3) . . ?
C39 Si7 C41 105.4(5) . . ?
C40 Si7 Ce2 135.9(4) . . ?
C40 Si7 C39 108.3(4) . . ?
C40 Si7 C41 105.7(5) . . ?
C41 Si7 Ce2 117.3(4) . . ?
N8 Si8 C42 112.1(4) . . ?
N8 Si8 C43 112.6(4) . . ?
N8 Si8 C44 112.0(3) . . ?
C42 Si8 C43 105.8(5) . . ?
C44 Si8 C42 108.1(5) . . ?
C44 Si8 C43 105.8(4) . . ?
N9 Si9 C45 111.0(4) . . ?
N9 Si9 C46 111.0(4) . . ?
N9 Si9 C47 114.2(4) . . ?
C45 Si9 C46 108.4(6) . . ?
C45 Si9 C47 107.1(5) . . ?
C46 Si9 C47 104.8(5) . . ?
N9 Si10 Ce2 37.5(2) . . ?
N9 Si10 C48 114.1(4) . . ?
N9 Si10 C49 110.4(4) . . ?
N9 Si10 C50 113.2(4) . . ?
C48 Si10 Ce2 131.8(3) . . ?
C49 Si10 Ce2 73.2(3) . . ?
C49 Si10 C48 106.6(5) . . ?
C49 Si10 C50 106.0(5) . . ?
C50 Si10 Ce2 120.6(3) . . ?
C50 Si10 C48 106.0(4) . . ?
N10 Si11 Ce2 38.5(2) . . ?
N10 Si11 C51 114.1(4) . . ?
N10 Si11 C52 115.3(4) . . ?
N10 Si11 C53 108.7(4) . . ?
C51 Si11 Ce2 115.8(3) . . ?
C52 Si11 Ce2 138.0(3) . . ?
C52 Si11 C51 105.1(5) . . ?
C52 Si11 C53 106.6(5) . . ?
C53 Si11 Ce2 71.8(3) . . ?
C53 Si11 C51 106.4(5) . . ?
N10 Si12 C54 111.7(4) . . ?
N10 Si12 C55 115.0(5) . . ?
N10 Si12 C56 113.9(5) . . ?
C54 Si12 C55 102.4(5) . . ?
C56 Si12 C54 106.7(5) . . ?
C56 Si12 C55 106.1(7) . . ?
N4 N3 Ce2 178.3(6) . . ?
N3 N4 Fe2 177.8(6) . . ?
Si7 N8 Ce2 113.0(3) . . ?
Si8 N8 Ce2 126.2(3) . . ?
Si8 N8 Si7 120.6(3) . . ?
Si9 N9 Ce2 123.3(3) . . ?
Si10 N9 Ce2 116.6(3) . . ?
Si10 N9 Si9 120.0(4) . . ?
Si11 N10 Ce2 115.0(4) . . ?
Si11 N10 Si12 121.3(4) . . ?
Si12 N10 Ce2 123.7(3) . . ?
Si7 C39 H39A 109.5 . . ?
Si7 C39 H39B 109.5 . . ?
Si7 C39 H39C 109.5 . . ?
H39A C39 H39B 109.5 . . ?
H39A C39 H39C 109.5 . . ?
H39B C39 H39C 109.5 . . ?
Si7 C40 H40A 109.5 . . ?
Si7 C40 H40B 109.5 . . ?
Si7 C40 H40C 109.5 . . ?
H40A C40 H40B 109.5 . . ?
H40A C40 H40C 109.5 . . ?
H40B C40 H40C 109.5 . . ?
Si7 C41 H41A 109.5 . . ?
Si7 C41 H41B 109.5 . . ?
Si7 C41 H41C 109.5 . . ?
H41A C41 H41B 109.5 . . ?
H41A C41 H41C 109.5 . . ?
H41B C41 H41C 109.5 . . ?
Si8 C42 H42A 109.5 . . ?
Si8 C42 H42B 109.5 . . ?
Si8 C42 H42C 109.5 . . ?
H42A C42 H42B 109.5 . . ?
H42A C42 H42C 109.5 . . ?
H42B C42 H42C 109.5 . . ?
Si8 C43 H43A 109.5 . . ?
Si8 C43 H43B 109.5 . . ?
Si8 C43 H43C 109.5 . . ?
H43A C43 H43B 109.5 . . ?
H43A C43 H43C 109.5 . . ?
H43B C43 H43C 109.5 . . ?
Si8 C44 H44A 109.5 . . ?
Si8 C44 H44B 109.5 . . ?
Si8 C44 H44C 109.5 . . ?
H44A C44 H44B 109.5 . . ?
H44A C44 H44C 109.5 . . ?
H44B C44 H44C 109.5 . . ?
Si9 C45 H45A 109.5 . . ?
Si9 C45 H45B 109.5 . . ?
Si9 C45 H45C 109.5 . . ?
H45A C45 H45B 109.5 . . ?
H45A C45 H45C 109.5 . . ?
H45B C45 H45C 109.5 . . ?
Si9 C46 H46A 109.5 . . ?
Si9 C46 H46B 109.5 . . ?
Si9 C46 H46C 109.5 . . ?
H46A C46 H46B 109.5 . . ?
H46A C46 H46C 109.5 . . ?
H46B C46 H46C 109.5 . . ?
Si9 C47 H47A 109.5 . . ?
Si9 C47 H47B 109.5 . . ?
Si9 C47 H47C 109.5 . . ?
H47A C47 H47B 109.5 . . ?
H47A C47 H47C 109.5 . . ?
H47B C47 H47C 109.5 . . ?
Si10 C48 H48A 109.5 . . ?
Si10 C48 H48B 109.5 . . ?
Si10 C48 H48C 109.5 . . ?
H48A C48 H48B 109.5 . . ?
H48A C48 H48C 109.5 . . ?
H48B C48 H48C 109.5 . . ?
Si10 C49 H49A 109.5 . . ?
Si10 C49 H49B 109.5 . . ?
Si10 C49 H49C 109.5 . . ?
H49A C49 H49B 109.5 . . ?
H49A C49 H49C 109.5 . . ?
H49B C49 H49C 109.5 . . ?
Si10 C50 H50A 109.5 . . ?
Si10 C50 H50B 109.5 . . ?
Si10 C50 H50C 109.5 . . ?
H50A C50 H50B 109.5 . . ?
H50A C50 H50C 109.5 . . ?
H50B C50 H50C 109.5 . . ?
Si11 C51 H51A 109.5 . . ?
Si11 C51 H51B 109.5 . . ?
Si11 C51 H51C 109.5 . . ?
H51A C51 H51B 109.5 . . ?
H51A C51 H51C 109.5 . . ?
H51B C51 H51C 109.5 . . ?
Si11 C52 H52A 109.5 . . ?
Si11 C52 H52B 109.5 . . ?
Si11 C52 H52C 109.5 . . ?
H52A C52 H52B 109.5 . . ?
H52A C52 H52C 109.5 . . ?
H52B C52 H52C 109.5 . . ?
Si11 C53 H53A 109.5 . . ?
Si11 C53 H53B 109.5 . . ?
Si11 C53 H53C 109.5 . . ?
H53A C53 H53B 109.5 . . ?
H53A C53 H53C 109.5 . . ?
H53B C53 H53C 109.5 . . ?
Si12 C54 H54A 109.5 . . ?
Si12 C54 H54B 109.5 . . ?
Si12 C54 H54C 109.5 . . ?
H54A C54 H54B 109.5 . . ?
H54A C54 H54C 109.5 . . ?
H54B C54 H54C 109.5 . . ?
Si12 C55 H55A 109.5 . . ?
Si12 C55 H55B 109.5 . . ?
Si12 C55 H55C 109.5 . . ?
H55A C55 H55B 109.5 . . ?
H55A C55 H55C 109.5 . . ?
H55B C55 H55C 109.5 . . ?
Si12 C56 H56A 109.5 . . ?
Si12 C56 H56B 109.5 . . ?
Si12 C56 H56C 109.5 . . ?
H56A C56 H56B 109.5 . . ?
H56A C56 H56C 109.5 . . ?
H56B C56 H56C 109.5 . . ?
P5 C57 H57A 108.0 . . ?
P5 C57 H57B 108.0 . . ?
H57A C57 H57B 107.2 . . ?
C58 C57 P5 117.3(7) . . ?
C58 C57 H57A 108.0 . . ?
C58 C57 H57B 108.0 . . ?
C57 C58 H58A 109.5 . . ?
C57 C58 H58B 109.5 . . ?
C57 C58 H58C 109.5 . . ?
H58A C58 H58B 109.5 . . ?
H58A C58 H58C 109.5 . . ?
H58B C58 H58C 109.5 . . ?
P5 C59 H59A 108.9 . . ?
P5 C59 H59B 108.9 . . ?
H59A C59 H59B 107.7 . . ?
C60 C59 P5 113.5(5) . . ?
C60 C59 H59A 108.9 . . ?
C60 C59 H59B 108.9 . . ?
C59 C60 H60A 109.5 . . ?
C59 C60 H60B 109.5 . . ?
C59 C60 H60C 109.5 . . ?
H60A C60 H60B 109.5 . . ?
H60A C60 H60C 109.5 . . ?
H60B C60 H60C 109.5 . . ?
P5 C61 H61A 109.9 . . ?
P5 C61 H61B 109.9 . . ?
H61A C61 H61B 108.3 . . ?
C62 C61 P5 108.9(5) . . ?
C62 C61 H61A 109.9 . . ?
C62 C61 H61B 109.9 . . ?
P6 C62 H62A 110.6 . . ?
P6 C62 H62B 110.6 . . ?
C61 C62 P6 105.5(5) . . ?
C61 C62 H62A 110.6 . . ?
C61 C62 H62B 110.6 . . ?
H62A C62 H62B 108.8 . . ?
P6 C63 H63A 107.7 . . ?
P6 C63 H63B 107.7 . . ?
H63A C63 H63B 107.1 . . ?
C64 C63 P6 118.4(7) . . ?
C64 C63 H63A 107.7 . . ?
C64 C63 H63B 107.7 . . ?
C63 C64 H64A 109.5 . . ?
C63 C64 H64B 109.5 . . ?
C63 C64 H64C 109.5 . . ?
H64A C64 H64B 109.5 . . ?
H64A C64 H64C 109.5 . . ?
H64B C64 H64C 109.5 . . ?
P6 C65 H65A 108.4 . . ?
P6 C65 H65B 108.4 . . ?
H65A C65 H65B 107.4 . . ?
C66 C65 P6 115.6(6) . . ?
C66 C65 H65A 108.4 . . ?
C66 C65 H65B 108.4 . . ?
C65 C66 H66A 109.5 . . ?
C65 C66 H66B 109.5 . . ?
C65 C66 H66C 109.5 . . ?
H66A C66 H66B 109.5 . . ?
H66A C66 H66C 109.5 . . ?
H66B C66 H66C 109.5 . . ?
P7 C67 H67A 107.3 . . ?
P7 C67 H67B 107.3 . . ?
H67A C67 H67B 106.9 . . ?
C68 C67 P7 120.0(7) . . ?
C68 C67 H67A 107.3 . . ?
C68 C67 H67B 107.3 . . ?
C67 C68 H68A 109.5 . . ?
C67 C68 H68B 109.5 . . ?
C67 C68 H68C 109.5 . . ?
H68A C68 H68B 109.5 . . ?
H68A C68 H68C 109.5 . . ?
H68B C68 H68C 109.5 . . ?
P7 C69 H69A 107.6 . . ?
P7 C69 H69B 107.6 . . ?
H69A C69 H69B 107.1 . . ?
C70 C69 P7 118.7(9) . . ?
C70 C69 H69A 107.6 . . ?
C70 C69 H69B 107.6 . . ?
C69 C70 H70A 109.5 . . ?
C69 C70 H70B 109.5 . . ?
C69 C70 H70C 109.5 . . ?
H70A C70 H70B 109.5 . . ?
H70A C70 H70C 109.5 . . ?
H70B C70 H70C 109.5 . . ?
P7 C71 H71A 110.4 . . ?
P7 C71 H71B 110.4 . . ?
H71A C71 H71B 108.6 . . ?
C72 C71 P7 106.5(5) . . ?
C72 C71 H71A 110.4 . . ?
C72 C71 H71B 110.4 . . ?
P8 C72 H72A 110.0 . . ?
P8 C72 H72B 110.0 . . ?
C71 C72 P8 108.7(5) . . ?
C71 C72 H72A 110.0 . . ?
C71 C72 H72B 110.0 . . ?
H72A C72 H72B 108.3 . . ?
P8 C73 H73A 108.9 . . ?
P8 C73 H73B 108.9 . . ?
H73A C73 H73B 107.7 . . ?
C74 C73 P8 113.3(5) . . ?
C74 C73 H73A 108.9 . . ?
C74 C73 H73B 108.9 . . ?
C73 C74 H74A 109.5 . . ?
C73 C74 H74B 109.5 . . ?
C73 C74 H74C 109.5 . . ?
H74A C74 H74B 109.5 . . ?
H74A C74 H74C 109.5 . . ?
H74B C74 H74C 109.5 . . ?
P8 C75 H75A 107.9 . . ?
P8 C75 H75B 107.9 . . ?
H75A C75 H75B 107.2 . . ?
C76 C75 P8 117.6(6) . . ?
C76 C75 H75A 107.9 . . ?
C76 C75 H75B 107.9 . . ?
C75 C76 H76A 109.5 . . ?
C75 C76 H76B 109.5 . . ?
C75 C76 H76C 109.5 . . ?
H76A C76 H76B 109.5 . . ?
H76A C76 H76C 109.5 . . ?
H76B C76 H76C 109.5 . . ?

loop_
_geom_bond_atom_site_label_1
_geom_bond_atom_site_label_2
_geom_bond_distance
_geom_bond_site_symmetry_2
_geom_bond_publ_flag
Ce1 Si1 3.435(2) . ?
Ce1 Si6 3.4284(17) . ?
Ce1 N1 2.563(6) . ?
Ce1 N5 2.395(6) . ?
Ce1 N6 2.375(5) . ?
Ce1 N7 2.355(5) . ?
Fe1 P1 2.2377(18) . ?
Fe1 P2 2.2173(19) . ?
Fe1 P3 2.2332(17) . ?
Fe1 P4 2.2043(19) . ?
Fe1 N2 1.740(6) . ?
P1 C20 1.849(9) . ?
P1 C21 1.871(10) . ?
P1 C23 1.824(8) . ?
P2 C24 1.844(7) . ?
P2 C25 1.846(8) . ?
P2 C27 1.862(8) . ?
P3 C29 1.841(7) . ?
P3 C31 1.853(7) . ?
P3 C33 1.834(7) . ?
P4 C34 1.851(8) . ?
P4 C35 1.868(8) . ?
P4 C37 1.877(7) . ?
Si1 N5 1.715(6) . ?
Si1 C1 1.871(10) . ?
Si1 C2 1.872(11) . ?
Si1 C3 1.875(9) . ?
Si2 N5 1.725(7) . ?
Si2 C4 1.911(13) . ?
Si2 C5 1.888(10) . ?
Si2 C6 1.846(11) . ?
Si3 N6 1.721(6) . ?
Si3 C7 1.852(10) . ?
Si3 C8 1.891(9) . ?
Si3 C9 1.877(9) . ?
Si4 N6 1.719(6) . ?
Si4 C10 1.906(9) . ?
Si4 C11 1.883(7) . ?
Si4 C12 1.889(9) . ?
Si5 N7 1.734(6) . ?
Si5 C13 1.880(8) . ?
Si5 C14 1.859(8) . ?
Si5 C15 1.872(9) . ?
Si6 N7 1.700(5) . ?
Si6 C16 1.870(9) . ?
Si6 C17 1.876(8) . ?
Si6 C18 1.875(8) . ?
N1 N2 1.127(9) . ?
C1 H1A 0.9800 . ?
C1 H1B 0.9800 . ?
C1 H1C 0.9800 . ?
C2 H2A 0.9800 . ?
C2 H2B 0.9800 . ?
C2 H2C 0.9800 . ?
C3 H3A 0.9800 . ?
C3 H3B 0.9800 . ?
C3 H3C 0.9800 . ?
C4 H4A 0.9800 . ?
C4 H4B 0.9800 . ?
C4 H4C 0.9800 . ?
C5 H5A 0.9800 . ?
C5 H5B 0.9800 . ?
C5 H5C 0.9800 . ?
C6 H6A 0.9800 . ?
C6 H6B 0.9800 . ?
C6 H6C 0.9800 . ?
C7 H7A 0.9800 . ?
C7 H7B 0.9800 . ?
C7 H7C 0.9800 . ?
C8 H8A 0.9800 . ?
C8 H8B 0.9800 . ?
C8 H8C 0.9800 . ?
C9 H9A 0.9800 . ?
C9 H9B 0.9800 . ?
C9 H9C 0.9800 . ?
C10 H10A 0.9800 . ?
C10 H10B 0.9800 . ?
C10 H10C 0.9800 . ?
C11 H11A 0.9800 . ?
C11 H11B 0.9800 . ?
C11 H11C 0.9800 . ?
C12 H12A 0.9800 . ?
C12 H12B 0.9800 . ?
C12 H12C 0.9800 . ?
C13 H13A 0.9800 . ?
C13 H13B 0.9800 . ?
C13 H13C 0.9800 . ?
C14 H14A 0.9800 . ?
C14 H14B 0.9800 . ?
C14 H14C 0.9800 . ?
C15 H15A 0.9800 . ?
C15 H15B 0.9800 . ?
C15 H15C 0.9800 . ?
C16 H16A 0.9800 . ?
C16 H16B 0.9800 . ?
C16 H16C 0.9800 . ?
C17 H17A 0.9800 . ?
C17 H17B 0.9800 . ?
C17 H17C 0.9800 . ?
C18 H18A 0.9800 . ?
C18 H18B 0.9800 . ?
C18 H18C 0.9800 . ?
C19 H19A 0.9800 . ?
C19 H19B 0.9800 . ?
C19 H19C 0.9800 . ?
C19 C20 1.533(11) . ?
C20 H20A 0.9900 . ?
C20 H20B 0.9900 . ?
C21 H21A 0.9900 . ?
C21 H21B 0.9900 . ?
C21 C22 1.514(14) . ?
C22 H22A 0.9800 . ?
C22 H22B 0.9800 . ?
C22 H22C 0.9800 . ?
C23 H23A 0.9900 . ?
C23 H23B 0.9900 . ?
C23 C24 1.538(12) . ?
C24 H24A 0.9900 . ?
C24 H24B 0.9900 . ?
C25 H25A 0.9900 . ?
C25 H25B 0.9900 . ?
C25 C26 1.524(11) . ?
C26 H26A 0.9800 . ?
C26 H26B 0.9800 . ?
C26 H26C 0.9800 . ?
C27 H27A 0.9900 . ?
C27 H27B 0.9900 . ?
C27 C28 1.503(11) . ?
C28 H28A 0.9800 . ?
C28 H28B 0.9800 . ?
C28 H28C 0.9800 . ?
C29 H29A 0.9900 . ?
C29 H29B 0.9900 . ?
C29 C30 1.523(11) . ?
C30 H30A 0.9800 . ?
C30 H30B 0.9800 . ?
C30 H30C 0.9800 . ?
C31 H31A 0.9900 . ?
C31 H31B 0.9900 . ?
C31 C32 1.537(10) . ?
C32 H32A 0.9800 . ?
C32 H32B 0.9800 . ?
C32 H32C 0.9800 . ?
C33 H33A 0.9900 . ?
C33 H33B 0.9900 . ?
C33 C34 1.523(11) . ?
C34 H34A 0.9900 . ?
C34 H34B 0.9900 . ?
C35 H35A 0.9900 . ?
C35 H35B 0.9900 . ?
C35 C36 1.521(11) . ?
C36 H36A 0.9800 . ?
C36 H36B 0.9800 . ?
C36 H36C 0.9800 . ?
C37 H37A 0.9900 . ?
C37 H37B 0.9900 . ?
C37 C38 1.513(11) . ?
C38 H38A 0.9800 . ?
C38 H38B 0.9800 . ?
C38 H38C 0.9800 . ?
Ce2 Si7 3.4271(19) . ?
Ce2 Si10 3.492(2) . ?
Ce2 Si11 3.474(2) . ?
Ce2 N3 2.524(6) . ?
Ce2 N8 2.365(5) . ?
Ce2 N9 2.378(6) . ?
Ce2 N10 2.389(7) . ?
Fe2 P5 2.2109(19) . ?
Fe2 P6 2.2332(17) . ?
Fe2 P7 2.2305(18) . ?
Fe2 P8 2.2008(19) . ?
Fe2 N4 1.735(6) . ?
P5 C57 1.855(8) . ?
P5 C59 1.850(7) . ?
P5 C61 1.861(8) . ?
P6 C62 1.838(9) . ?
P6 C63 1.831(8) . ?
P6 C65 1.856(8) . ?
P7 C67 1.842(9) . ?
P7 C69 1.864(9) . ?
P7 C71 1.830(9) . ?
P8 C72 1.857(8) . ?
P8 C73 1.846(7) . ?
P8 C75 1.858(7) . ?
Si7 N8 1.721(7) . ?
Si7 C39 1.867(9) . ?
Si7 C40 1.866(9) . ?
Si7 C41 1.884(10) . ?
Si8 N8 1.708(7) . ?
Si8 C42 1.874(10) . ?
Si8 C43 1.876(9) . ?
Si8 C44 1.869(10) . ?
Si9 N9 1.727(7) . ?
Si9 C45 1.850(10) . ?
Si9 C46 1.880(10) . ?
Si9 C47 1.885(10) . ?
Si10 N9 1.705(7) . ?
Si10 C48 1.891(9) . ?
Si10 C49 1.868(10) . ?
Si10 C50 1.883(10) . ?
Si11 N10 1.707(6) . ?
Si11 C51 1.903(10) . ?
Si11 C52 1.877(9) . ?
Si11 C53 1.879(11) . ?
Si12 N10 1.726(7) . ?
Si12 C54 1.885(9) . ?
Si12 C55 1.895(12) . ?
Si12 C56 1.859(13) . ?
N3 N4 1.133(9) . ?
C39 H39A 0.9800 . ?
C39 H39B 0.9800 . ?
C39 H39C 0.9800 . ?
C40 H40A 0.9800 . ?
C40 H40B 0.9800 . ?
C40 H40C 0.9800 . ?
C41 H41A 0.9800 . ?
C41 H41B 0.9800 . ?
C41 H41C 0.9800 . ?
C42 H42A 0.9800 . ?
C42 H42B 0.9800 . ?
C42 H42C 0.9800 . ?
C43 H43A 0.9800 . ?
C43 H43B 0.9800 . ?
C43 H43C 0.9800 . ?
C44 H44A 0.9800 . ?
C44 H44B 0.9800 . ?
C44 H44C 0.9800 . ?
C45 H45A 0.9800 . ?
C45 H45B 0.9800 . ?
C45 H45C 0.9800 . ?
C46 H46A 0.9800 . ?
C46 H46B 0.9800 . ?
C46 H46C 0.9800 . ?
C47 H47A 0.9800 . ?
C47 H47B 0.9800 . ?
C47 H47C 0.9800 . ?
C48 H48A 0.9800 . ?
C48 H48B 0.9800 . ?
C48 H48C 0.9800 . ?
C49 H49A 0.9800 . ?
C49 H49B 0.9800 . ?
C49 H49C 0.9800 . ?
C50 H50A 0.9800 . ?
C50 H50B 0.9800 . ?
C50 H50C 0.9800 . ?
C51 H51A 0.9800 . ?
C51 H51B 0.9800 . ?
C51 H51C 0.9800 . ?
C52 H52A 0.9800 . ?
C52 H52B 0.9800 . ?
C52 H52C 0.9800 . ?
C53 H53A 0.9800 . ?
C53 H53B 0.9800 . ?
C53 H53C 0.9800 . ?
C54 H54A 0.9800 . ?
C54 H54B 0.9800 . ?
C54 H54C 0.9800 . ?
C55 H55A 0.9800 . ?
C55 H55B 0.9800 . ?
C55 H55C 0.9800 . ?
C56 H56A 0.9800 . ?
C56 H56B 0.9800 . ?
C56 H56C 0.9800 . ?
C57 H57A 0.9900 . ?
C57 H57B 0.9900 . ?
C57 C58 1.505(12) . ?
C58 H58A 0.9800 . ?
C58 H58B 0.9800 . ?
C58 H58C 0.9800 . ?
C59 H59A 0.9900 . ?
C59 H59B 0.9900 . ?
C59 C60 1.527(11) . ?
C60 H60A 0.9800 . ?
C60 H60B 0.9800 . ?
C60 H60C 0.9800 . ?
C61 H61A 0.9900 . ?
C61 H61B 0.9900 . ?
C61 C62 1.532(13) . ?
C62 H62A 0.9900 . ?
C62 H62B 0.9900 . ?
C63 H63A 0.9900 . ?
C63 H63B 0.9900 . ?
C63 C64 1.532(11) . ?
C64 H64A 0.9800 . ?
C64 H64B 0.9800 . ?
C64 H64C 0.9800 . ?
C65 H65A 0.9900 . ?
C65 H65B 0.9900 . ?
C65 C66 1.506(14) . ?
C66 H66A 0.9800 . ?
C66 H66B 0.9800 . ?
C66 H66C 0.9800 . ?
C67 H67A 0.9900 . ?
C67 H67B 0.9900 . ?
C67 C68 1.527(11) . ?
C68 H68A 0.9800 . ?
C68 H68B 0.9800 . ?
C68 H68C 0.9800 . ?
C69 H69A 0.9900 . ?
C69 H69B 0.9900 . ?
C69 C70 1.500(15) . ?
C70 H70A 0.9800 . ?
C70 H70B 0.9800 . ?
C70 H70C 0.9800 . ?
C71 H71A 0.9900 . ?
C71 H71B 0.9900 . ?
C71 C72 1.523(11) . ?
C72 H72A 0.9900 . ?
C72 H72B 0.9900 . ?
C73 H73A 0.9900 . ?
C73 H73B 0.9900 . ?
C73 C74 1.514(11) . ?
C74 H74A 0.9800 . ?
C74 H74B 0.9800 . ?
C74 H74C 0.9800 . ?
C75 H75A 0.9900 . ?
C75 H75B 0.9900 . ?
C75 C76 1.521(11) . ?
C76 H76A 0.9800 . ?
C76 H76B 0.9800 . ?
C76 H76C 0.9800 . ?

loop_
_geom_torsion_atom_site_label_1
_geom_torsion_atom_site_label_2
_geom_torsion_atom_site_label_3
_geom_torsion_atom_site_label_4
_geom_torsion
_geom_torsion_site_symmetry_1
_geom_torsion_site_symmetry_2
_geom_torsion_site_symmetry_3
_geom_torsion_site_symmetry_4
_geom_torsion_publ_flag
Ce1 Si1 N5 Si2 -177.3(6) . . . . ?
Ce1 Si6 N7 Si5 -176.6(5) . . . . ?
Fe1 P1 C20 C19 -167.9(7) . . . . ?
Fe1 P1 C21 C22 -77.4(9) . . . . ?
Fe1 P1 C23 C24 42.6(6) . . . . ?
Fe1 P2 C24 C23 33.9(7) . . . . ?
Fe1 P2 C25 C26 55.5(7) . . . . ?
Fe1 P2 C27 C28 168.3(5) . . . . ?
Fe1 P3 C29 C30 78.1(6) . . . . ?
Fe1 P3 C31 C32 -177.6(5) . . . . ?
Fe1 P3 C33 C34 -45.9(6) . . . . ?
Fe1 P4 C34 C33 -24.5(6) . . . . ?
Fe1 P4 C35 C36 -174.8(6) . . . . ?
Fe1 P4 C37 C38 49.6(7) . . . . ?
P1 C23 C24 P2 -46.2(7) . . . . ?
P3 C33 C34 P4 43.3(6) . . . . ?
C1 Si1 N5 Ce1 14.4(5) . . . . ?
C1 Si1 N5 Si2 -163.0(5) . . . . ?
C2 Si1 N5 Ce1 -103.6(5) . . . . ?
C2 Si1 N5 Si2 79.0(6) . . . . ?
C3 Si1 N5 Ce1 133.1(4) . . . . ?
C3 Si1 N5 Si2 -44.2(6) . . . . ?
C4 Si2 N5 Ce1 131.3(6) . . . . ?
C4 Si2 N5 Si1 -51.7(7) . . . . ?
C5 Si2 N5 Ce1 -107.3(5) . . . . ?
C5 Si2 N5 Si1 69.6(6) . . . . ?
C6 Si2 N5 Ce1 11.3(6) . . . . ?
C6 Si2 N5 Si1 -171.7(5) . . . . ?
C7 Si3 N6 Ce1 40.1(5) . . . . ?
C7 Si3 N6 Si4 -144.9(5) . . . . ?
C8 Si3 N6 Ce1 158.6(5) . . . . ?
C8 Si3 N6 Si4 -26.4(6) . . . . ?
C9 Si3 N6 Ce1 -79.2(5) . . . . ?
C9 Si3 N6 Si4 95.9(5) . . . . ?
C10 Si4 N6 Ce1 124.4(4) . . . . ?
C10 Si4 N6 Si3 -50.9(5) . . . . ?
C11 Si4 N6 Ce1 5.0(4) . . . . ?
C11 Si4 N6 Si3 -170.3(4) . . . . ?
C12 Si4 N6 Ce1 -113.0(4) . . . . ?
C12 Si4 N6 Si3 71.6(5) . . . . ?
C13 Si5 N7 Ce1 -13.7(5) . . . . ?
C13 Si5 N7 Si6 162.4(4) . . . . ?
C14 Si5 N7 Ce1 -132.2(4) . . . . ?
C14 Si5 N7 Si6 44.0(5) . . . . ?
C15 Si5 N7 Ce1 108.0(4) . . . . ?
C15 Si5 N7 Si6 -75.9(5) . . . . ?
C16 Si6 N7 Ce1 -134.3(3) . . . . ?
C16 Si6 N7 Si5 49.1(5) . . . . ?
C17 Si6 N7 Ce1 -14.2(4) . . . . ?
C17 Si6 N7 Si5 169.2(4) . . . . ?
C18 Si6 N7 Ce1 102.5(4) . . . . ?
C18 Si6 N7 Si5 -74.0(5) . . . . ?
C20 P1 C21 C22 53.9(8) . . . . ?
C20 P1 C23 C24 -75.9(6) . . . . ?
C21 P1 C20 C19 51.6(9) . . . . ?
C21 P1 C23 C24 177.9(6) . . . . ?
C23 P1 C20 C19 -49.7(9) . . . . ?
C23 P1 C21 C22 159.2(8) . . . . ?
C24 P2 C25 C26 -67.0(7) . . . . ?
C24 P2 C27 C28 -69.6(7) . . . . ?
C25 P2 C24 C23 162.1(6) . . . . ?
C25 P2 C27 C28 32.0(7) . . . . ?
C27 P2 C24 C23 -92.9(6) . . . . ?
C27 P2 C25 C26 -169.0(6) . . . . ?
C29 P3 C31 C32 -40.8(7) . . . . ?
C29 P3 C33 C34 -172.4(5) . . . . ?
C31 P3 C29 C30 -60.5(6) . . . . ?
C31 P3 C33 C34 83.1(5) . . . . ?
C33 P3 C29 C30 -163.0(6) . . . . ?
C33 P3 C31 C32 63.4(7) . . . . ?
C34 P4 C35 C36 -51.5(8) . . . . ?
C34 P4 C37 C38 -71.0(7) . . . . ?
C35 P4 C34 C33 -154.7(5) . . . . ?
C35 P4 C37 C38 -174.7(6) . . . . ?
C37 P4 C34 C33 101.8(6) . . . . ?
C37 P4 C35 C36 50.8(8) . . . . ?
Ce2 Si7 N8 Si8 -175.0(7) . . . . ?
Ce2 Si10 N9 Si9 -177.4(6) . . . . ?
Ce2 Si11 N10 Si12 -179.9(7) . . . . ?
Fe2 P5 C57 C58 -174.8(7) . . . . ?
Fe2 P5 C59 C60 42.6(7) . . . . ?
Fe2 P5 C61 C62 -27.4(6) . . . . ?
Fe2 P6 C62 C61 -50.5(6) . . . . ?
Fe2 P6 C63 C64 177.3(6) . . . . ?
Fe2 P6 C65 C66 83.5(6) . . . . ?
Fe2 P7 C67 C68 -145.2(7) . . . . ?
Fe2 P7 C69 C70 -179.2(9) . . . . ?
Fe2 P7 C71 C72 43.8(6) . . . . ?
Fe2 P8 C72 C71 30.4(6) . . . . ?
Fe2 P8 C73 C74 50.9(7) . . . . ?
Fe2 P8 C75 C76 162.7(5) . . . . ?
P5 C61 C62 P6 47.9(7) . . . . ?
P7 C71 C72 P8 -44.9(7) . . . . ?
C39 Si7 N8 Ce2 -15.3(5) . . . . ?
C39 Si7 N8 Si8 169.7(5) . . . . ?
C40 Si7 N8 Ce2 -135.5(4) . . . . ?
C40 Si7 N8 Si8 49.5(6) . . . . ?
C41 Si7 N8 Ce2 102.8(5) . . . . ?
C41 Si7 N8 Si8 -72.1(6) . . . . ?
C42 Si8 N8 Ce2 108.2(6) . . . . ?
C42 Si8 N8 Si7 -77.6(6) . . . . ?
C43 Si8 N8 Ce2 -132.7(4) . . . . ?
C43 Si8 N8 Si7 41.6(6) . . . . ?
C44 Si8 N8 Ce2 -13.6(6) . . . . ?
C44 Si8 N8 Si7 160.7(5) . . . . ?
C45 Si9 N9 Ce2 -83.6(6) . . . . ?
C45 Si9 N9 Si10 93.6(6) . . . . ?
C46 Si9 N9 Ce2 37.0(5) . . . . ?
C46 Si9 N9 Si10 -145.8(5) . . . . ?
C47 Si9 N9 Ce2 155.3(5) . . . . ?
C47 Si9 N9 Si10 -27.6(6) . . . . ?
C48 Si10 N9 Ce2 128.1(4) . . . . ?
C48 Si10 N9 Si9 -49.3(6) . . . . ?
C49 Si10 N9 Ce2 8.1(5) . . . . ?
C49 Si10 N9 Si9 -169.3(5) . . . . ?
C50 Si10 N9 Ce2 -110.6(4) . . . . ?
C50 Si10 N9 Si9 72.1(5) . . . . ?
C51 Si11 N10 Ce2 -101.7(5) . . . . ?
C51 Si11 N10 Si12 78.4(6) . . . . ?
C52 Si11 N10 Ce2 136.5(5) . . . . ?
C52 Si11 N10 Si12 -43.4(6) . . . . ?
C53 Si11 N10 Ce2 16.9(5) . . . . ?
C53 Si11 N10 Si12 -163.0(5) . . . . ?
C54 Si12 N10 Ce2 4.4(5) . . . . ?
C54 Si12 N10 Si11 -175.7(5) . . . . ?
C55 Si12 N10 Ce2 -111.8(6) . . . . ?
C55 Si12 N10 Si11 68.1(7) . . . . ?
C56 Si12 N10 Ce2 125.5(6) . . . . ?
C56 Si12 N10 Si11 -54.7(7) . . . . ?
C57 P5 C59 C60 178.3(6) . . . . ?
C57 P5 C61 C62 -157.3(6) . . . . ?
C59 P5 C57 C58 50.5(9) . . . . ?
C59 P5 C61 C62 99.4(6) . . . . ?
C61 P5 C57 C58 -52.3(9) . . . . ?
C61 P5 C59 C60 -77.6(7) . . . . ?
C62 P6 C63 C64 57.8(8) . . . . ?
C62 P6 C65 C66 -159.1(6) . . . . ?
C63 P6 C62 C61 79.8(6) . . . . ?
C63 P6 C65 C66 -54.7(7) . . . . ?
C65 P6 C62 C61 -175.6(5) . . . . ?
C65 P6 C63 C64 -47.2(8) . . . . ?
C67 P7 C69 C70 -52.6(11) . . . . ?
C67 P7 C71 C72 -77.1(6) . . . . ?
C69 P7 C67 C68 82.2(9) . . . . ?
C69 P7 C71 C72 176.1(6) . . . . ?
C71 P7 C67 C68 -25.7(9) . . . . ?
C71 P7 C69 C70 55.8(11) . . . . ?
C72 P8 C73 C74 -71.8(7) . . . . ?
C72 P8 C75 C76 -77.0(7) . . . . ?
C73 P8 C72 C71 159.9(6) . . . . ?
C73 P8 C75 C76 24.8(7) . . . . ?
C75 P8 C72 C71 -94.9(6) . . . . ?
C75 P8 C73 C74 -172.8(6) . . . . ?

loop_
_twin_individual_id
_twin_individual_mass_fraction_refined
_oxdiff_twin_reflns_isolated
_oxdiff_twin_reflns_overlapped
_twin_individual_twin_lattice_type
_twin_individual_twin_matrix_11
_twin_individual_twin_matrix_12
_twin_individual_twin_matrix_13
_twin_individual_twin_matrix_21
_twin_individual_twin_matrix_22
_twin_individual_twin_matrix_23
_twin_individual_twin_matrix_31
_twin_individual_twin_matrix_32
_twin_individual_twin_matrix_33
1 0.6806(10) 24683 39248 ref 1.0000 0.0000 0.0000 0.0000 1.0000 0.0000 0.0000 0.0000 1.0000
2 0.3194(10) 0 39248 nmt 1.0000 -0.0011 0.0002 0.0519 -1.0008 -0.0004 0.0409 -0.0014 -1.0004

loop_
_exptl_oxdiff_crystal_face_indexfrac_h
_exptl_oxdiff_crystal_face_indexfrac_k
_exptl_oxdiff_crystal_face_indexfrac_l
_exptl_oxdiff_crystal_face_x
_exptl_oxdiff_crystal_face_y
_exptl_oxdiff_crystal_face_z
-0.0013 -1.0002 1.0004 0.0974 0.0383 -0.0292
2.0012 0.1022 -0.9172 0.0277 0.0186 0.2703
-0.0009 -1.0009 -0.0002 0.0484 0.0642 -0.0140
0.0009 1.0009 0.0002 -0.0484 -0.0642 0.0140
-0.0006 -1.0016 -1.0008 -0.0007 0.0902 0.0012
0.0004 -0.0007 -1.0006 -0.0491 0.0259 0.0152
-0.0004 0.0007 1.0006 0.0491 -0.0259 -0.0152
-1.9992 0.8966 -2.0845 -0.2232 -0.0051 -0.2107
-0.0320 5.3533 -14.2216 -0.9581 0.0243 0.2854
-5.1800 7.8921 -3.6905 -0.7638 -0.4147 -0.4946
1.0030 2.0518 -1.9591 -0.1565 -0.0803 0.1859
-0.9986 1.9503 -0.0413 -0.1351 -0.1248 -0.0995
3.4347 10.3425 8.9340 0.0712 -0.8923 0.4459
0.1905 10.6975 12.0071 0.0790 -0.9968 -0.0090
-1.0002 0.9508 1.9597 0.0114 -0.1124 -0.1439
-7.1941 -2.2556 3.3550 -0.0052 0.0529 -0.9986
2.6181 0.1075 16.3662 0.8994 -0.4283 0.0874
-2.5633 11.4056 6.7268 -0.3211 -0.9077 -0.2701
